data_7103675
loop_
_publ_author_name
'Ca\~nada-Vilalta, Cristina'
'Pink, Maren'
'Christou, George'

_publ_section_title
;
 A phenolysis route to a new type of octanuclear iron(III) wheel:
 [Fe8(OH)4(OPh)8(O2CBut)12]
;
_journal_coden_ASTM CHCOFS
_journal_issue 11
_journal_name_full
;
 Chemical Communications (Cambridge, United Kingdom)
;
_journal_page_first 1240
_journal_page_last 1241
_journal_paper_doi 10.1039/b301792c
_journal_year 2003
_chemical_formula_moiety 'C70 H150 Fe10 O40, C H Cl3'
_chemical_formula_sum 'C71 H151 Cl3 Fe10 O40'
_chemical_formula_weight 2309.77
_space_group_IT_number 2
_symmetry_cell_setting triclinic
_symmetry_space_group_name_Hall '-P 1'
_symmetry_space_group_name_H-M 'P -1'
_atom_sites_solution_hydrogens geom
_atom_sites_solution_primary direct
_atom_sites_solution_secondary difmap
_audit_creation_method SHELXL-97
_cell_angle_alpha 112.8960(10)
_cell_angle_beta 102.9910(10)
_cell_angle_gamma 109.1230(10)
_cell_formula_units_Z 2
_cell_length_a 18.9400(10)
_cell_length_b 19.0540(10)
_cell_length_c 19.0964(10)
_cell_measurement_reflns_used 9411
_cell_measurement_temperature 173(2)
_cell_measurement_theta_max 60.0
_cell_measurement_theta_min 2.2
_cell_volume 5485.1(5)
_computing_cell_refinement 'SAINT (Bruker, current version)'
_computing_data_collection 'SMART (Bruker, current version)'
_computing_data_reduction 'SAINT (Bruker, current version)'
_computing_molecular_graphics 'SHELXTL (Bruker), XTEL (Local Library)'
_computing_publication_material 'SHELXTL (Bruker)'
_computing_structure_refinement 'SHELXL-97 (Sheldrick, 1997)'
_computing_structure_solution 'SHELXS-97 (Sheldrick, 1990)'
_diffrn_ambient_temperature 173(2)
_diffrn_detector 'CCD area detector'
_diffrn_detector_area_resol_mean 44.52
_diffrn_detector_type 'Bruker SMART 6000'
_diffrn_measured_fraction_theta_full 0.997
_diffrn_measured_fraction_theta_max 0.997
_diffrn_measurement_details '0.30 degree frames measured for 13 seconds each'
_diffrn_measurement_device 'three-circle goniometer with fixed chi'
_diffrn_measurement_device_type 'Bruker Platform goniometer'
_diffrn_measurement_method \w-scans
_diffrn_radiation_monochromator graphite
_diffrn_radiation_source 'fine-focus sealed tube'
_diffrn_radiation_type MoK\a
_diffrn_radiation_wavelength 0.71073
_diffrn_reflns_av_R_equivalents 0.0494
_diffrn_reflns_av_sigmaI/netI 0.0402
_diffrn_reflns_limit_h_max 26
_diffrn_reflns_limit_h_min -26
_diffrn_reflns_limit_k_max 26
_diffrn_reflns_limit_k_min -26
_diffrn_reflns_limit_l_max 26
_diffrn_reflns_limit_l_min -26
_diffrn_reflns_number 149814
_diffrn_reflns_theta_full 30.03
_diffrn_reflns_theta_max 30.03
_diffrn_reflns_theta_min 2.10
_diffrn_standards_decay_% 0.0
_diffrn_standards_interval_time 788
_diffrn_standards_number 574
_exptl_absorpt_coefficient_mu 1.427
_exptl_absorpt_correction_T_max 0.7934
_exptl_absorpt_correction_T_min 0.7442
_exptl_absorpt_correction_type multi-scan
_exptl_absorpt_process_details 'SADABS, R. Blessing (1995)'
_exptl_crystal_colour yellow
_exptl_crystal_density_diffrn 1.399
_exptl_crystal_density_method 'not measured'
_exptl_crystal_description block
_exptl_crystal_F_000 2416
_exptl_crystal_size_max 0.22
_exptl_crystal_size_mid 0.21
_exptl_crystal_size_min 0.17
_refine_diff_density_max 1.135
_refine_diff_density_min -0.784
_refine_diff_density_rms 0.093
_refine_ls_extinction_method none
_refine_ls_goodness_of_fit_ref 1.021
_refine_ls_hydrogen_treatment riding
_refine_ls_matrix_type full
_refine_ls_number_parameters 1203
_refine_ls_number_reflns 32002
_refine_ls_number_restraints 33
_refine_ls_restrained_S_all 1.021
_refine_ls_R_factor_all 0.0812
_refine_ls_R_factor_gt 0.0417
_refine_ls_shift/su_max 0.003
_refine_ls_shift/su_mean 0.000
_refine_ls_structure_factor_coef Fsqd
_refine_ls_weighting_details 'calc w=1/[\s^2^(Fo^2^)+(0.0576P)^2^+5.5721P] where P=(Fo^2^+2Fc^2^)/3'
_refine_ls_weighting_scheme calc
_refine_ls_wR_factor_gt 0.1047
_refine_ls_wR_factor_ref 0.1303
_reflns_number_gt 20418
_reflns_number_total 32002
_reflns_threshold_expression >2sigma(I)
_cod_data_source_file b301792c.txt
_cod_data_source_block 02068
_cod_original_sg_symbol_H-M P-1
_cod_database_code 7103675

loop_
_symmetry_equiv_pos_as_xyz
'x, y, z'
'-x, -y, -z'

loop_
_atom_site_label
_atom_site_type_symbol
_atom_site_fract_x
_atom_site_fract_y
_atom_site_fract_z
_atom_site_U_iso_or_equiv
_atom_site_adp_type
_atom_site_occupancy
_atom_site_symmetry_multiplicity
_atom_site_calc_flag
_atom_site_refinement_flags
_atom_site_disorder_assembly
_atom_site_disorder_group
Fe1 Fe 0.51349(2) 0.30485(2) 0.71893(2) 0.02188(8) Uani 1 1 d . B .
Fe2 Fe 0.46788(2) 0.14768(2) 0.73783(2) 0.02012(8) Uani 1 1 d . . .
Fe3 Fe 0.52450(2) 0.02389(2) 0.75988(2) 0.02097(8) Uani 1 1 d . . .
Fe4 Fe 0.66429(2) -0.02059(2) 0.77576(2) 0.02210(8) Uani 1 1 d . . .
Fe5 Fe 0.83355(2) 0.03739(2) 0.77679(2) 0.02158(8) Uani 1 1 d . . .
Fe6 Fe 0.96487(2) 0.16985(2) 0.76656(3) 0.02275(8) Uani 1 1 d . B .
Fe7 Fe 1.01254(2) 0.32738(2) 0.74789(3) 0.02348(8) Uani 1 1 d . B .
Fe8 Fe 0.95522(2) 0.44974(2) 0.72351(3) 0.02430(8) Uani 1 1 d . B .
Fe9 Fe 0.81322(2) 0.49099(3) 0.70692(3) 0.02481(9) Uani 1 1 d . B .
Fe10 Fe 0.64506(2) 0.43676(2) 0.70752(3) 0.02380(8) Uani 1 1 d . B .
O1 O 0.39071(11) 0.23931(13) 0.64928(13) 0.0283(4) Uani 1 1 d . . .
O2 O 0.35684(11) 0.12216(12) 0.66243(13) 0.0271(4) Uani 1 1 d . . .
O3 O 0.51808(11) 0.19346(11) 0.67429(11) 0.0218(4) Uani 1 1 d . . .
O4 O 0.50059(11) 0.27179(12) 0.80353(12) 0.0232(4) Uani 1 1 d . . .
O5 O 0.41010(12) 0.11769(13) 0.80709(13) 0.0278(4) Uani 1 1 d . . .
O6 O 0.45257(12) 0.02677(13) 0.82474(13) 0.0288(4) Uani 1 1 d . . .
O7 O 0.56747(10) 0.14999(11) 0.80462(11) 0.0219(4) Uani 1 1 d . . .
O8 O 0.44561(11) 0.02585(12) 0.67247(12) 0.0243(4) Uani 1 1 d . . .
O9 O 0.46243(11) -0.10590(12) 0.70555(13) 0.0296(4) Uani 1 1 d . . .
O10 O 0.56615(12) -0.13930(12) 0.71893(13) 0.0309(4) Uani 1 1 d . . .
O11 O 0.60060(11) 0.01024(11) 0.70523(11) 0.0216(4) Uani 1 1 d . . .
O12 O 0.61125(11) 0.02891(12) 0.84585(12) 0.0248(4) Uani 1 1 d . . .
O13 O 0.71636(11) -0.05797(13) 0.85138(13) 0.0280(4) Uani 1 1 d . . .
O14 O 0.84233(11) -0.01444(12) 0.85224(13) 0.0270(4) Uani 1 1 d . . .
O15 O 0.76883(11) 0.08656(12) 0.82923(11) 0.0231(4) Uani 1 1 d . . .
O16 O 0.72002(11) -0.05810(11) 0.70274(12) 0.0239(4) Uani 1 1 d . . .
O17 O 0.88343(11) -0.03359(12) 0.71732(13) 0.0264(4) Uani 1 1 d . . .
O18 O 0.98034(12) 0.06463(12) 0.70899(13) 0.0281(4) Uani 1 1 d . . .
O19 O 0.84465(11) 0.09890(12) 0.71414(12) 0.0237(4) Uani 1 1 d . . .
O20 O 0.94479(11) 0.13683(12) 0.85058(12) 0.0254(4) Uani 1 1 d . . .
O21 O 1.08816(11) 0.23325(13) 0.83457(14) 0.0310(4) Uani 1 1 d . . .
O22 O 1.12337(12) 0.35097(13) 0.82186(13) 0.0304(4) Uani 1 1 d . . .
O23 O 0.96242(11) 0.28173(12) 0.81181(12) 0.0255(4) Uani 1 1 d . . .
O24 O 0.97919(11) 0.20326(12) 0.68221(12) 0.0256(4) Uani 1 1 d . . .
O25 O 1.07211(12) 0.35809(13) 0.67923(13) 0.0290(4) Uani 1 1 d . . .
O26 O 1.02854(12) 0.44803(13) 0.65985(13) 0.0300(4) Uani 1 1 d . . .
O27 O 0.91428(11) 0.32357(12) 0.67774(12) 0.0248(4) Uani 1 1 d . . .
O28 O 1.03179(11) 0.44738(12) 0.81191(12) 0.0270(4) Uani 1 1 d . . .
O29 O 1.01510(12) 0.57968(13) 0.77409(14) 0.0313(4) Uani 1 1 d . . .
O30 O 0.90966(12) 0.61014(13) 0.76112(14) 0.0311(4) Uani 1 1 d . . .
O31 O 0.87928(11) 0.46334(13) 0.77863(13) 0.0277(4) Uani 1 1 d . . .
O32 O 0.86595(11) 0.44025(12) 0.63648(12) 0.0265(4) Uani 1 1 d . . .
O33 O 0.76016(12) 0.52504(13) 0.62845(13) 0.0304(4) Uani 1 1 d . . .
O34 O 0.63573(11) 0.48647(13) 0.63097(13) 0.0296(4) Uani 1 1 d . . .
O35 O 0.71029(11) 0.38550(12) 0.66015(13) 0.0264(4) Uani 1 1 d . . .
O36 O 0.75837(11) 0.53367(12) 0.77977(13) 0.0272(4) Uani 1 1 d . . .
O37 O 0.59380(12) 0.50757(13) 0.76658(14) 0.0306(4) Uani 1 1 d . . .
O38 O 0.49554(12) 0.40869(12) 0.77370(13) 0.0297(4) Uani 1 1 d . . .
O39 O 0.63347(11) 0.38045(12) 0.77548(12) 0.0235(4) Uani 1 1 d . . .
O40 O 0.53601(11) 0.33457(13) 0.63469(12) 0.0266(4) Uani 1 1 d . . .
C1 C 0.33997(16) 0.16769(18) 0.63485(17) 0.0249(5) Uani 1 1 d . . .
C2 C 0.25130(18) 0.1310(2) 0.5764(2) 0.0373(7) Uani 1 1 d . . .
C3 C 0.2409(3) 0.0652(3) 0.4906(3) 0.0711(13) Uani 1 1 d . . .
H3A H 0.2773 0.0948 0.4710 0.107 Uiso 1 1 calc R . .
H3B H 0.1841 0.0375 0.4509 0.107 Uiso 1 1 calc R . .
H3C H 0.2546 0.0215 0.4956 0.107 Uiso 1 1 calc R . .
C4 C 0.1936(2) 0.0844(3) 0.6048(3) 0.0643(13) Uani 1 1 d . . .
H4A H 0.2008 0.1250 0.6599 0.096 Uiso 1 1 calc R . .
H4B H 0.2054 0.0389 0.6075 0.096 Uiso 1 1 calc R . .
H4C H 0.1371 0.0589 0.5653 0.096 Uiso 1 1 calc R . .
C5 C 0.2347(2) 0.2013(3) 0.5699(3) 0.0665(13) Uani 1 1 d . . .
H5A H 0.2436 0.2443 0.6249 0.100 Uiso 1 1 calc R . .
H5B H 0.1781 0.1764 0.5312 0.100 Uiso 1 1 calc R . .
H5C H 0.2718 0.2288 0.5495 0.100 Uiso 1 1 calc R . .
C6 C 0.4991(2) 0.14017(19) 0.58901(18) 0.0340(6) Uani 1 1 d . . .
H6A H 0.5260 0.1035 0.5841 0.051 Uiso 1 1 calc R . .
H6B H 0.5184 0.1762 0.5653 0.051 Uiso 1 1 calc R . .
H6C H 0.4398 0.1041 0.5588 0.051 Uiso 1 1 calc R . .
C7 C 0.4715(2) 0.3089(2) 0.8635(2) 0.0397(8) Uani 1 1 d . . .
H7A H 0.4626 0.2768 0.8929 0.060 Uiso 1 1 calc R . .
H7B H 0.4199 0.3065 0.8355 0.060 Uiso 1 1 calc R . .
H7C H 0.5119 0.3689 0.9034 0.060 Uiso 1 1 calc R . .
C8 C 0.40512(16) 0.06057(19) 0.82642(18) 0.0275(6) Uani 1 1 d . . .
C9 C 0.33252(19) 0.0243(2) 0.8462(2) 0.0385(7) Uani 1 1 d . . .
C10 C 0.2655(2) -0.0551(3) 0.7630(3) 0.0595(11) Uani 1 1 d . . .
H10A H 0.2860 -0.0966 0.7419 0.089 Uiso 1 1 calc R . .
H10B H 0.2509 -0.0373 0.7224 0.089 Uiso 1 1 calc R . .
H10C H 0.2170 -0.0819 0.7719 0.089 Uiso 1 1 calc R . .
C11 C 0.3548(2) -0.0042(3) 0.9083(3) 0.0582(11) Uani 1 1 d . . .
H11A H 0.3979 0.0457 0.9610 0.087 Uiso 1 1 calc R . .
H11B H 0.3744 -0.0463 0.8864 0.087 Uiso 1 1 calc R . .
H11C H 0.3065 -0.0304 0.9176 0.087 Uiso 1 1 calc R . .
C12 C 0.3016(2) 0.0904(3) 0.8779(3) 0.0524(10) Uani 1 1 d . . .
H12A H 0.3447 0.1413 0.9299 0.079 Uiso 1 1 calc R . .
H12B H 0.2534 0.0653 0.8878 0.079 Uiso 1 1 calc R . .
H12C H 0.2870 0.1069 0.8363 0.079 Uiso 1 1 calc R . .
C13 C 0.64814(17) 0.20271(19) 0.8158(2) 0.0336(6) Uani 1 1 d . . .
H13A H 0.6825 0.1747 0.8214 0.050 Uiso 1 1 calc R . .
H13B H 0.6720 0.2589 0.8661 0.050 Uiso 1 1 calc R . .
H13C H 0.6448 0.2104 0.7675 0.050 Uiso 1 1 calc R . .
C14 C 0.37156(18) -0.04461(19) 0.6062(2) 0.0363(7) Uani 1 1 d . . .
H14A H 0.3824 -0.0918 0.5754 0.054 Uiso 1 1 calc R . .
H14B H 0.3489 -0.0267 0.5688 0.054 Uiso 1 1 calc R . .
H14C H 0.3323 -0.0640 0.6287 0.054 Uiso 1 1 calc R . .
C15 C 0.49174(17) -0.15739(18) 0.70154(19) 0.0299(6) Uani 1 1 d . . .
C16 C 0.4311(2) -0.2497(2) 0.6726(3) 0.0466(9) Uani 1 1 d . . .
C17 C 0.3812(4) -0.2933(3) 0.5820(4) 0.134(3) Uani 1 1 d . . .
H17A H 0.3394 -0.3510 0.5632 0.201 Uiso 1 1 calc R . .
H17B H 0.4165 -0.2976 0.5518 0.201 Uiso 1 1 calc R . .
H17C H 0.3547 -0.2599 0.5712 0.201 Uiso 1 1 calc R . .
C18 C 0.4740(3) -0.2975(3) 0.6901(4) 0.0849(18) Uani 1 1 d . . .
H18A H 0.4338 -0.3534 0.6776 0.127 Uiso 1 1 calc R . .
H18B H 0.5116 -0.2645 0.7488 0.127 Uiso 1 1 calc R . .
H18C H 0.5048 -0.3061 0.6553 0.127 Uiso 1 1 calc R . .
C19 C 0.3760(5) -0.2453(4) 0.7178(7) 0.204(6) Uani 1 1 d . . .
H19A H 0.3340 -0.3035 0.6972 0.307 Uiso 1 1 calc R . .
H19B H 0.3499 -0.2113 0.7083 0.307 Uiso 1 1 calc R . .
H19C H 0.4082 -0.2183 0.7775 0.307 Uiso 1 1 calc R . .
C20 C 0.57311(18) -0.0338(2) 0.61711(17) 0.0322(6) Uani 1 1 d . . .
H20A H 0.5511 -0.0035 0.5948 0.048 Uiso 1 1 calc R . .
H20B H 0.5303 -0.0925 0.5936 0.048 Uiso 1 1 calc R . .
H20C H 0.6190 -0.0359 0.6023 0.048 Uiso 1 1 calc R . .
C21 C 0.6002(2) 0.0105(2) 0.9094(2) 0.0390(7) Uani 1 1 d . . .
H21A H 0.6536 0.0312 0.9520 0.058 Uiso 1 1 calc R . .
H21B H 0.5686 -0.0517 0.8851 0.058 Uiso 1 1 calc R . .
H21C H 0.5707 0.0393 0.9347 0.058 Uiso 1 1 calc R . .
C22 C 0.78709(16) -0.05326(17) 0.86949(17) 0.0228(5) Uani 1 1 d . . .
C23 C 0.80815(17) -0.09661(18) 0.91787(18) 0.0265(5) Uani 1 1 d . . .
C24 C 0.7307(2) -0.1664(2) 0.9064(3) 0.0483(9) Uani 1 1 d . . .
H24A H 0.6973 -0.1408 0.9272 0.072 Uiso 1 1 calc R . .
H24B H 0.7454 -0.1938 0.9373 0.072 Uiso 1 1 calc R . .
H24C H 0.6995 -0.2096 0.8472 0.072 Uiso 1 1 calc R . .
C25 C 0.8551(2) -0.0267(2) 1.0089(2) 0.0463(8) Uani 1 1 d . . .
H25A H 0.8200 -0.0027 1.0279 0.069 Uiso 1 1 calc R . .
H25B H 0.9036 0.0189 1.0153 0.069 Uiso 1 1 calc R . .
H25C H 0.8718 -0.0512 1.0422 0.069 Uiso 1 1 calc R . .
C26 C 0.8625(2) -0.1348(2) 0.8887(2) 0.0473(9) Uani 1 1 d . . .
H26A H 0.9129 -0.0890 0.8980 0.071 Uiso 1 1 calc R . .
H26B H 0.8334 -0.1776 0.8293 0.071 Uiso 1 1 calc R . .
H26C H 0.8760 -0.1623 0.9200 0.071 Uiso 1 1 calc R . .
C27 C 0.80330(19) 0.1469(2) 0.91568(19) 0.0362(7) Uani 1 1 d . . .
H27A H 0.7624 0.1630 0.9306 0.054 Uiso 1 1 calc R . .
H27B H 0.8508 0.1982 0.9287 0.054 Uiso 1 1 calc R . .
H27C H 0.8205 0.1211 0.9474 0.054 Uiso 1 1 calc R . .
C28 C 0.70163(19) -0.14610(18) 0.6563(2) 0.0350(7) Uani 1 1 d . . .
H28A H 0.6451 -0.1793 0.6147 0.052 Uiso 1 1 calc R . .
H28B H 0.7083 -0.1689 0.6940 0.052 Uiso 1 1 calc R . .
H28C H 0.7388 -0.1505 0.6284 0.052 Uiso 1 1 calc R . .
C29 C 0.94525(15) -0.00801(17) 0.70184(17) 0.0235(5) Uani 1 1 d . . .
C30 C 0.98358(17) -0.06793(18) 0.67615(19) 0.0278(6) Uani 1 1 d . . .
C31 C 1.0124(2) -0.0626(2) 0.6092(3) 0.0497(9) Uani 1 1 d . . .
H31A H 0.9656 -0.0800 0.5603 0.074 Uiso 1 1 calc R . .
H31B H 1.0371 -0.1009 0.5936 0.074 Uiso 1 1 calc R . .
H31C H 1.0529 -0.0034 0.6307 0.074 Uiso 1 1 calc R . .
C32 C 0.92436(19) -0.16022(18) 0.6463(2) 0.0346(7) Uani 1 1 d . . .
H32A H 0.8761 -0.1808 0.5974 0.052 Uiso 1 1 calc R . .
H32B H 0.9077 -0.1627 0.6907 0.052 Uiso 1 1 calc R . .
H32C H 0.9512 -0.1966 0.6317 0.052 Uiso 1 1 calc R . .
C33 C 1.0570(2) -0.0348(2) 0.7556(3) 0.0550(10) Uani 1 1 d . . .
H33A H 1.0845 -0.0708 0.7435 0.083 Uiso 1 1 calc R . .
H33B H 1.0379 -0.0373 0.7986 0.083 Uiso 1 1 calc R . .
H33C H 1.0954 0.0247 0.7753 0.083 Uiso 1 1 calc R . .
C34 C 0.78776(18) 0.1258(2) 0.6852(2) 0.0358(7) Uani 1 1 d . . .
H34A H 0.7492 0.1213 0.7118 0.054 Uiso 1 1 calc R . .
H34B H 0.7578 0.0890 0.6248 0.054 Uiso 1 1 calc R . .
H34C H 0.8173 0.1856 0.6991 0.054 Uiso 1 1 calc R . .
C35 C 1.00495(18) 0.1432(2) 0.9161(2) 0.0375(7) Uani 1 1 d . . .
H35A H 0.9780 0.1095 0.9387 0.056 Uiso 1 1 calc R . .
H35B H 1.0383 0.2035 0.9601 0.056 Uiso 1 1 calc R . .
H35C H 1.0400 0.1211 0.8945 0.056 Uiso 1 1 calc R . .
C36 C 1.13977(16) 0.30246(18) 0.84565(18) 0.0270(6) Uani 1 1 d . A .
C37 C 1.22872(19) 0.3286(2) 0.8899(3) 0.0476(9) Uani 1 1 d DU . .
C38 C 1.2381(4) 0.3212(6) 0.9685(5) 0.146(4) Uani 0.796(5) 1 d PDU A 1
H38A H 1.2077 0.2608 0.9525 0.218 Uiso 0.796(5) 1 d PR A 1
H38B H 1.2167 0.3553 1.0019 0.218 Uiso 0.796(5) 1 d PR A 1
H38C H 1.2961 0.3427 1.0012 0.218 Uiso 0.796(5) 1 d PR A 1
C39 C 1.2474(4) 0.2634(5) 0.8345(7) 0.141(4) Uani 0.796(5) 1 d PDU A 1
H39A H 1.2412 0.2656 0.7831 0.212 Uiso 0.796(5) 1 d PR A 1
H39B H 1.2096 0.2061 0.8211 0.212 Uiso 0.796(5) 1 d PR A 1
H39C H 1.3037 0.2758 0.8628 0.212 Uiso 0.796(5) 1 d PR A 1
C40 C 1.2858(3) 0.4176(4) 0.9119(4) 0.0632(16) Uani 0.796(5) 1 d PDU A 1
H40A H 1.2801 0.4206 0.8609 0.095 Uiso 0.796(5) 1 d PR A 1
H40B H 1.3422 0.4310 0.9409 0.095 Uiso 0.796(5) 1 d PR A 1
H40C H 1.2722 0.4593 0.9480 0.095 Uiso 0.796(5) 1 d PR A 1
C38D C 1.2433(11) 0.2586(12) 0.8954(16) 0.0632(16) Uani 0.204(5) 1 d PD A 2
H38D H 1.2187 0.2083 0.8396 0.095 Uiso 0.204(5) 1 d PR A 2
H38E H 1.2186 0.2432 0.9305 0.095 Uiso 0.204(5) 1 d PR A 2
H38F H 1.3022 0.2782 0.9197 0.095 Uiso 0.204(5) 1 d PR A 2
C39D C 1.2741(13) 0.359(2) 0.8423(16) 0.146(4) Uani 0.204(5) 1 d PD A 2
H39D H 1.2522 0.3117 0.7852 0.218 Uiso 0.204(5) 1 d PR A 2
H39E H 1.3324 0.3773 0.8697 0.218 Uiso 0.204(5) 1 d PR A 2
H39F H 1.2669 0.4073 0.8416 0.218 Uiso 0.204(5) 1 d PR A 2
C40D C 1.2581(14) 0.4064(15) 0.9740(15) 0.141(4) Uani 0.204(5) 1 d PD A 2
H40D H 1.2918 0.4584 0.9747 0.212 Uiso 0.204(5) 1 d PR A 2
H40E H 1.2905 0.4007 1.0174 0.212 Uiso 0.204(5) 1 d PR A 2
H40F H 1.2109 0.4106 0.9844 0.212 Uiso 0.204(5) 1 d PR A 2
C41 C 0.9817(4) 0.3334(3) 0.8984(3) 0.0399(15) Uani 0.756(16) 1 d PU B 1
H41A H 0.9460 0.2996 0.9155 0.060 Uiso 0.756(16) 1 calc PR B 1
H41B H 0.9736 0.3839 0.9074 0.060 Uiso 0.756(16) 1 calc PR B 1
H41C H 1.0389 0.3520 0.9312 0.060 Uiso 0.756(16) 1 calc PR B 1
C41D C 0.922(2) 0.3137(15) 0.860(2) 0.089(12) Uani 0.244(16) 1 d PU B 2
H41D H 0.8759 0.2656 0.8538 0.134 Uiso 0.244(16) 1 calc PR B 2
H41E H 0.9018 0.3472 0.8412 0.134 Uiso 0.244(16) 1 calc PR B 2
H41F H 0.9603 0.3505 0.9186 0.134 Uiso 0.244(16) 1 calc PR B 2
C42 C 1.0033(2) 0.1642(2) 0.6186(2) 0.0418(8) Uani 1 1 d . B .
H42A H 1.0012 0.1894 0.5826 0.063 Uiso 1 1 calc R . .
H42B H 0.9663 0.1023 0.5855 0.063 Uiso 1 1 calc R . .
H42C H 1.0592 0.1738 0.6436 0.063 Uiso 1 1 calc R . .
C43 C 1.07249(17) 0.41028(19) 0.65401(19) 0.0289(6) Uani 1 1 d . B .
C44 C 1.1310(2) 0.4300(3) 0.6128(3) 0.0495(9) Uani 1 1 d DU . .
C45 C 1.1892(6) 0.5210(4) 0.6626(8) 0.166(5) Uani 0.849(6) 1 d PDU B 1
H45A H 1.2336 0.5324 0.6438 0.249 Uiso 0.849(6) 1 d PR B 1
H45B H 1.2116 0.5372 0.7212 0.249 Uiso 0.849(6) 1 d PR B 1
H45C H 1.1614 0.5548 0.6563 0.249 Uiso 0.849(6) 1 d PR B 1
C46 C 1.1771(3) 0.3761(4) 0.6048(4) 0.0583(14) Uani 0.849(6) 1 d PDU B 1
H46A H 1.1376 0.3149 0.5726 0.087 Uiso 0.849(6) 1 d PR B 1
H46B H 1.2104 0.3902 0.6603 0.087 Uiso 0.849(6) 1 d PR B 1
H46C H 1.2124 0.3887 0.5765 0.087 Uiso 0.849(6) 1 d PR B 1
C47 C 1.0782(5) 0.4018(7) 0.5231(5) 0.128(3) Uani 0.849(6) 1 d PU B 1
H47A H 1.0539 0.4402 0.5244 0.192 Uiso 0.849(6) 1 d PR B 1
H47B H 1.0347 0.3428 0.4963 0.192 Uiso 0.849(6) 1 d PR B 1
H47C H 1.1124 0.4044 0.4917 0.192 Uiso 0.849(6) 1 d PR B 1
C45D C 1.2105(15) 0.452(3) 0.668(2) 0.128(3) Uani 0.151(6) 1 d PD B 2
H45D H 1.2454 0.4478 0.6372 0.192 Uiso 0.151(6) 1 d PR B 2
H45E H 1.2052 0.4132 0.6899 0.192 Uiso 0.151(6) 1 d PR B 2
H45F H 1.2352 0.5116 0.7140 0.192 Uiso 0.151(6) 1 d PR B 2
C46D C 1.101(2) 0.3484(16) 0.531(2) 0.166(5) Uani 0.151(6) 1 d PD B 2
H46D H 1.1474 0.3400 0.5227 0.249 Uiso 0.151(6) 1 d PR B 2
H46E H 1.0716 0.3537 0.4854 0.249 Uiso 0.151(6) 1 d PR B 2
H46F H 1.0638 0.2991 0.5318 0.249 Uiso 0.151(6) 1 d PR B 2
C47D C 1.129(2) 0.494(2) 0.592(2) 0.0583(14) Uani 0.151(6) 1 d P B 2
H47D H 1.1411 0.5463 0.6416 0.087 Uiso 0.151(6) 1 d PR B 2
H47E H 1.0750 0.4724 0.5498 0.087 Uiso 0.151(6) 1 d PR B 2
H47F H 1.1705 0.5082 0.5695 0.087 Uiso 0.151(6) 1 d PR B 2
C48 C 0.87219(18) 0.26353(19) 0.59021(19) 0.0329(6) Uani 1 1 d . B .
H48A H 0.8507 0.2048 0.5807 0.049 Uiso 1 1 calc R . .
H48B H 0.9102 0.2717 0.5633 0.049 Uiso 1 1 calc R . .
H48C H 0.8270 0.2730 0.5667 0.049 Uiso 1 1 calc R . .
C49 C 1.1073(2) 0.5184(2) 0.8757(2) 0.0464(9) Uani 1 1 d . B .
H49A H 1.1339 0.5003 0.9107 0.070 Uiso 1 1 calc R . .
H49B H 1.0972 0.5647 0.9097 0.070 Uiso 1 1 calc R . .
H49C H 1.1430 0.5390 0.8505 0.070 Uiso 1 1 calc R . .
C50 C 0.98392(16) 0.62958(17) 0.77700(18) 0.0267(5) Uani 1 1 d . B .
C51 C 1.04011(18) 0.71921(19) 0.7967(2) 0.0371(7) Uani 1 1 d . . .
C52 C 1.0094(3) 0.7821(2) 0.8352(3) 0.0673(13) Uani 1 1 d . B .
H52A H 1.0128 0.7893 0.8898 0.101 Uiso 1 1 calc R . .
H52B H 0.9524 0.7602 0.7991 0.101 Uiso 1 1 calc R . .
H52C H 1.0429 0.8377 0.8418 0.101 Uiso 1 1 calc R . .
C53 C 1.0354(3) 0.7103(3) 0.7118(3) 0.0697(13) Uani 1 1 d . B .
H53A H 1.0698 0.7664 0.7199 0.105 Uiso 1 1 calc R . .
H53B H 0.9786 0.6898 0.6760 0.105 Uiso 1 1 calc R . .
H53C H 1.0545 0.6692 0.6856 0.105 Uiso 1 1 calc R . .
C54 C 1.1275(2) 0.7479(2) 0.8503(3) 0.0623(12) Uani 1 1 d . B .
H54A H 1.1311 0.7536 0.9044 0.093 Uiso 1 1 calc R . .
H54B H 1.1633 0.8035 0.8583 0.093 Uiso 1 1 calc R . .
H54C H 1.1447 0.7053 0.8228 0.093 Uiso 1 1 calc R . .
C55 C 0.9070(3) 0.5098(4) 0.8689(3) 0.0437(15) Uani 0.725(10) 1 d PU B 1
H55A H 0.8597 0.5049 0.8832 0.066 Uiso 0.725(10) 1 calc PR B 1
H55B H 0.9437 0.5705 0.8911 0.066 Uiso 0.725(10) 1 calc PR B 1
H55C H 0.9360 0.4852 0.8930 0.066 Uiso 0.725(10) 1 calc PR B 1
C55D C 0.8594(11) 0.4290(15) 0.8269(13) 0.071(7) Uani 0.275(10) 1 d PU B 2
H55D H 0.7999 0.4012 0.8087 0.107 Uiso 0.275(10) 1 calc PR B 2
H55E H 0.8848 0.4748 0.8852 0.107 Uiso 0.275(10) 1 calc PR B 2
H55F H 0.8792 0.3864 0.8214 0.107 Uiso 0.275(10) 1 calc PR B 2
C56 C 0.8699(2) 0.4470(2) 0.5657(2) 0.0412(8) Uani 1 1 d . B .
H56A H 0.8173 0.4392 0.5327 0.062 Uiso 1 1 calc R . .
H56B H 0.8822 0.4026 0.5317 0.062 Uiso 1 1 calc R . .
H56C H 0.9130 0.5039 0.5839 0.062 Uiso 1 1 calc R . .
C57 C 0.69253(16) 0.52698(17) 0.61601(18) 0.0253(5) Uani 1 1 d . B .
C58 C 0.67773(17) 0.58192(18) 0.57937(19) 0.0269(6) Uani 1 1 d . . .
C59 C 0.6194(3) 0.6142(3) 0.6074(3) 0.0557(11) Uani 1 1 d . B .
H59A H 0.5672 0.5650 0.5891 0.083 Uiso 1 1 calc R . .
H59B H 0.6102 0.6488 0.5830 0.083 Uiso 1 1 calc R . .
H59C H 0.6434 0.6494 0.6682 0.083 Uiso 1 1 calc R . .
C60 C 0.6413(3) 0.5272(3) 0.4855(2) 0.0589(11) Uani 1 1 d . B .
H60A H 0.6803 0.5093 0.4680 0.088 Uiso 1 1 calc R . .
H60B H 0.6296 0.5607 0.4608 0.088 Uiso 1 1 calc R . .
H60C H 0.5906 0.4763 0.4672 0.088 Uiso 1 1 calc R . .
C61 C 0.7586(2) 0.6594(2) 0.6075(3) 0.0532(10) Uani 1 1 d . B .
H61A H 0.7961 0.6393 0.5889 0.080 Uiso 1 1 calc R . .
H61B H 0.7831 0.6946 0.6683 0.080 Uiso 1 1 calc R . .
H61C H 0.7485 0.6939 0.5834 0.080 Uiso 1 1 calc R . .
C62 C 0.7028(2) 0.3030(2) 0.6412(2) 0.0422(8) Uani 1 1 d . B .
H62A H 0.7570 0.3080 0.6648 0.063 Uiso 1 1 calc R . .
H62B H 0.6787 0.2653 0.5808 0.063 Uiso 1 1 calc R . .
H62C H 0.6676 0.2788 0.6650 0.063 Uiso 1 1 calc R . .
C63 C 0.77787(19) 0.62193(19) 0.8252(2) 0.0376(7) Uani 1 1 d . B .
H63A H 0.8313 0.6533 0.8719 0.056 Uiso 1 1 calc R . .
H63B H 0.7361 0.6269 0.8464 0.056 Uiso 1 1 calc R . .
H63C H 0.7796 0.6463 0.7886 0.056 Uiso 1 1 calc R . .
C64 C 0.53404(16) 0.48358(17) 0.78550(19) 0.0264(5) Uani 1 1 d . B .
C65 C 0.50345(17) 0.54782(19) 0.8243(2) 0.0309(6) Uani 1 1 d . . .
C66 C 0.5605(2) 0.6371(2) 0.8434(3) 0.0451(8) Uani 1 1 d . B .
H66A H 0.5647 0.6343 0.7923 0.068 Uiso 1 1 calc R . .
H66B H 0.6148 0.6575 0.8844 0.068 Uiso 1 1 calc R . .
H66C H 0.5386 0.6768 0.8657 0.068 Uiso 1 1 calc R . .
C67 C 0.4998(2) 0.5502(2) 0.9045(2) 0.0442(8) Uani 1 1 d . B .
H67A H 0.4637 0.4925 0.8917 0.066 Uiso 1 1 calc R . .
H67B H 0.4787 0.5897 0.9294 0.066 Uiso 1 1 calc R . .
H67C H 0.5548 0.5699 0.9436 0.066 Uiso 1 1 calc R . .
C68 C 0.4181(2) 0.5157(2) 0.7626(3) 0.0502(9) Uani 1 1 d . B .
H68A H 0.4204 0.5122 0.7107 0.075 Uiso 1 1 calc R . .
H68B H 0.3966 0.5555 0.7860 0.075 Uiso 1 1 calc R . .
H68C H 0.3822 0.4586 0.7515 0.075 Uiso 1 1 calc R . .
C69 C 0.4764(2) 0.3239(3) 0.5657(3) 0.0597(12) Uani 1 1 d . B .
H69A H 0.4378 0.2628 0.5288 0.090 Uiso 1 1 calc R . .
H69B H 0.5035 0.3460 0.5353 0.090 Uiso 1 1 calc R . .
H69C H 0.4470 0.3557 0.5857 0.090 Uiso 1 1 calc R . .
C70 C 0.6753(2) 0.4268(2) 0.8630(2) 0.0472(9) Uani 1 1 d . B .
H70A H 0.7343 0.4549 0.8783 0.071 Uiso 1 1 calc R . .
H70B H 0.6628 0.3872 0.8845 0.071 Uiso 1 1 calc R . .
H70C H 0.6578 0.4703 0.8870 0.071 Uiso 1 1 calc R . .
Cl1S Cl 0.69262(9) 0.23770(10) 1.05591(10) 0.1011(5) Uani 1 1 d . . .
Cl2S Cl 0.65490(8) 0.36177(8) 1.03063(8) 0.0744(3) Uani 1 1 d . . .
Cl3S Cl 0.53346(7) 0.22738(8) 1.03456(8) 0.0684(3) Uani 1 1 d . . .
C1S C 0.6155(2) 0.2534(3) 1.0058(2) 0.0516(9) Uani 1 1 d . . .
H1SA H 0.5956 0.2160 0.9444 0.062 Uiso 1 1 calc R . .

loop_
_atom_site_aniso_label
_atom_site_aniso_U_11
_atom_site_aniso_U_22
_atom_site_aniso_U_33
_atom_site_aniso_U_23
_atom_site_aniso_U_13
_atom_site_aniso_U_12
Fe1 0.01906(17) 0.02479(19) 0.0322(2) 0.01997(17) 0.01437(16) 0.01177(16)
Fe2 0.01749(16) 0.02454(18) 0.02878(19) 0.01889(16) 0.01290(15) 0.01193(15)
Fe3 0.01817(17) 0.02456(19) 0.0304(2) 0.01881(16) 0.01327(15) 0.01250(15)
Fe4 0.01921(17) 0.02643(19) 0.0318(2) 0.01974(17) 0.01411(16) 0.01390(16)
Fe5 0.01908(17) 0.02436(19) 0.0324(2) 0.01953(17) 0.01461(16) 0.01276(16)
Fe6 0.01989(17) 0.02385(19) 0.0357(2) 0.02083(17) 0.01498(16) 0.01253(16)
Fe7 0.02094(18) 0.02541(19) 0.0379(2) 0.02268(18) 0.01679(17) 0.01401(16)
Fe8 0.02077(18) 0.0267(2) 0.0401(2) 0.02400(18) 0.01725(17) 0.01482(16)
Fe9 0.02013(18) 0.0287(2) 0.0414(2) 0.02520(18) 0.01829(17) 0.01512(16)
Fe10 0.02019(18) 0.02670(19) 0.0389(2) 0.02340(18) 0.01817(17) 0.01380(16)
O1 0.0193(9) 0.0321(10) 0.0418(11) 0.0257(9) 0.0123(8) 0.0120(8)
O2 0.0175(9) 0.0310(10) 0.0399(11) 0.0245(9) 0.0112(8) 0.0111(8)
O3 0.0216(9) 0.0255(9) 0.0262(9) 0.0169(8) 0.0137(8) 0.0121(8)
O4 0.0238(9) 0.0271(9) 0.0310(10) 0.0191(8) 0.0177(8) 0.0152(8)
O5 0.0273(10) 0.0377(11) 0.0415(11) 0.0300(10) 0.0237(9) 0.0211(9)
O6 0.0266(10) 0.0398(11) 0.0441(12) 0.0320(10) 0.0233(9) 0.0220(9)
O7 0.0165(8) 0.0243(9) 0.0310(10) 0.0173(8) 0.0115(8) 0.0105(7)
O8 0.0200(9) 0.0245(9) 0.0311(10) 0.0161(8) 0.0097(8) 0.0108(8)
O9 0.0207(9) 0.0253(10) 0.0485(12) 0.0223(9) 0.0150(9) 0.0116(8)
O10 0.0262(10) 0.0281(10) 0.0478(12) 0.0234(10) 0.0181(9) 0.0154(9)
O11 0.0204(8) 0.0253(9) 0.0253(9) 0.0155(8) 0.0114(7) 0.0122(8)
O12 0.0251(9) 0.0355(10) 0.0298(10) 0.0237(9) 0.0166(8) 0.0187(9)
O13 0.0252(9) 0.0385(11) 0.0404(11) 0.0293(10) 0.0199(9) 0.0202(9)
O14 0.0231(9) 0.0328(10) 0.0396(11) 0.0264(9) 0.0169(9) 0.0156(9)
O15 0.0207(9) 0.0250(9) 0.0289(10) 0.0152(8) 0.0123(8) 0.0127(8)
O16 0.0219(9) 0.0222(9) 0.0329(10) 0.0153(8) 0.0147(8) 0.0117(8)
O17 0.0231(9) 0.0268(10) 0.0413(11) 0.0214(9) 0.0189(9) 0.0151(8)
O18 0.0281(10) 0.0280(10) 0.0455(12) 0.0253(9) 0.0234(9) 0.0177(9)
O19 0.0205(9) 0.0273(9) 0.0353(10) 0.0222(9) 0.0143(8) 0.0140(8)
O20 0.0201(9) 0.0278(10) 0.0341(10) 0.0209(9) 0.0108(8) 0.0111(8)
O21 0.0218(9) 0.0320(11) 0.0488(13) 0.0286(10) 0.0136(9) 0.0132(9)
O22 0.0232(9) 0.0326(11) 0.0459(12) 0.0274(10) 0.0147(9) 0.0146(9)
O23 0.0269(9) 0.0258(9) 0.0357(11) 0.0206(9) 0.0186(9) 0.0148(8)
O24 0.0264(9) 0.0267(10) 0.0359(11) 0.0206(9) 0.0189(9) 0.0154(8)
O25 0.0280(10) 0.0333(11) 0.0459(12) 0.0291(10) 0.0237(9) 0.0190(9)
O26 0.0274(10) 0.0365(11) 0.0491(12) 0.0324(10) 0.0243(9) 0.0204(9)
O27 0.0207(9) 0.0275(10) 0.0349(10) 0.0206(9) 0.0139(8) 0.0127(8)
O28 0.0222(9) 0.0262(10) 0.0384(11) 0.0201(9) 0.0124(8) 0.0127(8)
O29 0.0229(9) 0.0299(10) 0.0517(13) 0.0267(10) 0.0172(9) 0.0147(9)
O30 0.0242(10) 0.0288(10) 0.0523(13) 0.0255(10) 0.0205(9) 0.0157(9)
O31 0.0248(9) 0.0350(11) 0.0410(11) 0.0274(10) 0.0199(9) 0.0186(9)
O32 0.0235(9) 0.0340(10) 0.0390(11) 0.0267(9) 0.0186(9) 0.0176(9)
O33 0.0249(10) 0.0401(11) 0.0489(12) 0.0332(10) 0.0233(9) 0.0210(9)
O34 0.0232(9) 0.0371(11) 0.0472(12) 0.0317(10) 0.0200(9) 0.0172(9)
O35 0.0238(9) 0.0269(10) 0.0415(11) 0.0223(9) 0.0199(9) 0.0150(8)
O36 0.0241(9) 0.0269(10) 0.0410(11) 0.0211(9) 0.0186(9) 0.0143(8)
O37 0.0283(10) 0.0305(10) 0.0522(13) 0.0276(10) 0.0271(10) 0.0186(9)
O38 0.0270(10) 0.0304(10) 0.0488(12) 0.0264(10) 0.0245(9) 0.0177(9)
O39 0.0199(9) 0.0260(9) 0.0309(10) 0.0181(8) 0.0126(8) 0.0111(8)
O40 0.0209(9) 0.0345(10) 0.0339(10) 0.0248(9) 0.0122(8) 0.0128(8)
C1 0.0198(12) 0.0310(14) 0.0315(14) 0.0204(12) 0.0123(11) 0.0129(11)
C2 0.0214(13) 0.0447(18) 0.0486(19) 0.0320(16) 0.0085(13) 0.0115(13)
C3 0.067(3) 0.073(3) 0.042(2) 0.021(2) 0.001(2) 0.023(3)
C4 0.0234(16) 0.094(3) 0.091(3) 0.070(3) 0.0185(19) 0.018(2)
C5 0.0309(18) 0.066(3) 0.108(4) 0.060(3) 0.007(2) 0.0229(19)
C6 0.0429(17) 0.0310(15) 0.0308(15) 0.0180(13) 0.0201(14) 0.0134(14)
C7 0.059(2) 0.0439(18) 0.0497(19) 0.0310(16) 0.0434(18) 0.0363(17)
C8 0.0235(13) 0.0378(15) 0.0371(15) 0.0267(13) 0.0181(12) 0.0176(12)
C9 0.0319(15) 0.060(2) 0.060(2) 0.0480(19) 0.0322(16) 0.0290(16)
C10 0.0322(18) 0.066(3) 0.084(3) 0.045(2) 0.029(2) 0.0155(19)
C11 0.048(2) 0.097(3) 0.088(3) 0.081(3) 0.047(2) 0.041(2)
C12 0.047(2) 0.079(3) 0.082(3) 0.059(2) 0.052(2) 0.044(2)
C13 0.0231(13) 0.0305(15) 0.0483(18) 0.0220(14) 0.0150(13) 0.0107(12)
C14 0.0268(15) 0.0262(15) 0.0422(17) 0.0151(14) 0.0022(13) 0.0079(13)
C15 0.0260(13) 0.0269(14) 0.0429(17) 0.0218(13) 0.0168(13) 0.0116(12)
C16 0.0344(17) 0.0251(15) 0.082(3) 0.0274(17) 0.0257(18) 0.0137(14)
C17 0.118(5) 0.040(3) 0.128(5) 0.033(3) -0.058(4) -0.005(3)
C18 0.060(3) 0.032(2) 0.127(4) 0.047(3) -0.009(3) 0.0051(19)
C19 0.219(9) 0.072(4) 0.421(16) 0.130(7) 0.273(11) 0.070(5)
C20 0.0314(15) 0.0432(17) 0.0264(14) 0.0175(13) 0.0129(12) 0.0210(14)
C21 0.0449(18) 0.065(2) 0.0427(18) 0.0425(18) 0.0289(15) 0.0371(18)
C22 0.0217(12) 0.0252(13) 0.0294(13) 0.0173(11) 0.0132(11) 0.0129(11)
C23 0.0280(13) 0.0302(14) 0.0329(14) 0.0229(12) 0.0137(12) 0.0164(12)
C24 0.0359(17) 0.048(2) 0.072(3) 0.049(2) 0.0162(17) 0.0132(16)
C25 0.052(2) 0.050(2) 0.0350(17) 0.0242(16) 0.0133(16) 0.0210(18)
C26 0.063(2) 0.059(2) 0.065(2) 0.045(2) 0.040(2) 0.049(2)
C27 0.0304(15) 0.0377(17) 0.0364(16) 0.0141(14) 0.0148(13) 0.0160(14)
C28 0.0334(16) 0.0259(14) 0.0453(18) 0.0144(14) 0.0215(14) 0.0138(13)
C29 0.0187(12) 0.0265(13) 0.0327(14) 0.0182(12) 0.0122(11) 0.0131(11)
C30 0.0236(13) 0.0266(14) 0.0422(16) 0.0202(13) 0.0163(12) 0.0155(12)
C31 0.057(2) 0.0414(19) 0.079(3) 0.0341(19) 0.054(2) 0.0314(18)
C32 0.0330(15) 0.0244(14) 0.0537(19) 0.0204(14) 0.0232(15) 0.0163(13)
C33 0.0365(18) 0.047(2) 0.066(3) 0.0209(19) -0.0009(18) 0.0268(17)
C34 0.0290(15) 0.0436(17) 0.0538(19) 0.0359(16) 0.0193(14) 0.0216(14)
C35 0.0273(15) 0.0468(18) 0.0417(18) 0.0316(16) 0.0087(13) 0.0128(14)
C36 0.0211(12) 0.0295(14) 0.0358(15) 0.0196(13) 0.0122(12) 0.0131(12)
C37 0.0209(14) 0.048(2) 0.075(3) 0.042(2) 0.0076(16) 0.0120(14)
C38 0.056(4) 0.162(8) 0.139(6) 0.132(6) -0.046(4) -0.046(4)
C39 0.048(4) 0.077(4) 0.269(10) 0.047(6) 0.067(6) 0.043(4)
C40 0.024(2) 0.065(3) 0.088(4) 0.059(3) -0.001(2) -0.001(2)
C38D 0.024(2) 0.065(3) 0.088(4) 0.059(3) -0.001(2) -0.001(2)
C39D 0.056(4) 0.162(8) 0.139(6) 0.132(6) -0.046(4) -0.046(4)
C40D 0.048(4) 0.077(4) 0.269(10) 0.047(6) 0.067(6) 0.043(4)
C41 0.059(4) 0.038(2) 0.038(3) 0.023(2) 0.029(3) 0.027(3)
C41D 0.15(3) 0.062(12) 0.17(3) 0.089(16) 0.14(3) 0.078(16)
C42 0.065(2) 0.0349(17) 0.051(2) 0.0275(16) 0.0409(19) 0.0316(17)
C43 0.0247(13) 0.0342(15) 0.0428(16) 0.0270(14) 0.0201(13) 0.0163(12)
C44 0.055(2) 0.064(2) 0.088(3) 0.062(2) 0.057(2) 0.0440(19)
C45 0.146(7) 0.055(3) 0.318(11) 0.071(5) 0.194(8) 0.029(4)
C46 0.061(3) 0.094(4) 0.097(4) 0.076(3) 0.067(3) 0.060(3)
C47 0.158(6) 0.285(11) 0.136(5) 0.174(7) 0.129(5) 0.184(7)
C45D 0.158(6) 0.285(11) 0.136(5) 0.174(7) 0.129(5) 0.184(7)
C46D 0.146(7) 0.055(3) 0.318(11) 0.071(5) 0.194(8) 0.029(4)
C47D 0.061(3) 0.094(4) 0.097(4) 0.076(3) 0.067(3) 0.060(3)
C48 0.0301(15) 0.0327(15) 0.0372(16) 0.0188(13) 0.0142(13) 0.0141(13)
C49 0.0357(17) 0.0288(16) 0.060(2) 0.0205(16) 0.0027(16) 0.0129(15)
C50 0.0232(13) 0.0263(13) 0.0367(15) 0.0188(12) 0.0135(12) 0.0134(11)
C51 0.0270(14) 0.0261(15) 0.057(2) 0.0206(15) 0.0151(14) 0.0127(13)
C52 0.056(2) 0.0302(19) 0.109(4) 0.025(2) 0.038(3) 0.0214(18)
C53 0.082(3) 0.057(3) 0.080(3) 0.050(3) 0.038(3) 0.022(2)
C54 0.0330(19) 0.038(2) 0.089(3) 0.026(2) 0.004(2) 0.0082(16)
C55 0.048(3) 0.065(4) 0.040(3) 0.032(3) 0.025(2) 0.038(3)
C55D 0.071(11) 0.14(2) 0.117(15) 0.116(16) 0.080(12) 0.086(13)
C56 0.0437(18) 0.065(2) 0.0443(18) 0.0389(18) 0.0273(16) 0.0359(18)
C57 0.0228(12) 0.0291(14) 0.0352(15) 0.0222(12) 0.0154(12) 0.0143(11)
C58 0.0251(13) 0.0269(13) 0.0393(16) 0.0231(13) 0.0152(12) 0.0140(11)
C59 0.063(2) 0.064(2) 0.097(3) 0.062(3) 0.055(2) 0.050(2)
C60 0.076(3) 0.055(2) 0.053(2) 0.034(2) 0.020(2) 0.035(2)
C61 0.0382(19) 0.047(2) 0.087(3) 0.050(2) 0.023(2) 0.0160(17)
C62 0.0377(17) 0.0306(16) 0.070(2) 0.0272(17) 0.0321(17) 0.0194(14)
C63 0.0321(16) 0.0278(15) 0.053(2) 0.0169(15) 0.0234(15) 0.0142(13)
C64 0.0229(13) 0.0277(14) 0.0408(16) 0.0226(13) 0.0177(12) 0.0153(12)
C65 0.0271(14) 0.0306(15) 0.0491(18) 0.0241(14) 0.0230(13) 0.0184(12)
C66 0.0462(19) 0.0340(17) 0.074(3) 0.0309(18) 0.0390(19) 0.0248(16)
C67 0.053(2) 0.0419(19) 0.052(2) 0.0244(17) 0.0341(18) 0.0277(17)
C68 0.0392(19) 0.052(2) 0.065(2) 0.0278(19) 0.0162(18) 0.0316(18)
C69 0.0327(18) 0.083(3) 0.059(2) 0.058(2) 0.0036(17) 0.0049(19)
C70 0.0404(19) 0.047(2) 0.0433(19) 0.0276(17) 0.0120(16) 0.0062(16)
Cl1S 0.0825(9) 0.1062(11) 0.0994(10) 0.0263(9) 0.0160(8) 0.0722(9)
Cl2S 0.0679(7) 0.0720(8) 0.0767(8) 0.0384(7) 0.0299(6) 0.0236(6)
Cl3S 0.0621(6) 0.0745(7) 0.0722(7) 0.0324(6) 0.0417(6) 0.0313(6)
C1S 0.0413(19) 0.061(2) 0.044(2) 0.0188(18) 0.0189(17) 0.0232(19)

loop_
_atom_type_symbol
_atom_type_description
_atom_type_scat_dispersion_real
_atom_type_scat_dispersion_imag
_atom_type_scat_source
C C 0.0033 0.0016 'International Tables Vol C Tables 4.2.6.8 and 6.1.1.4'
H H 0.0000 0.0000 'International Tables Vol C Tables 4.2.6.8 and 6.1.1.4'
O O 0.0106 0.0060 'International Tables Vol C Tables 4.2.6.8 and 6.1.1.4'
Cl Cl 0.1484 0.1585 'International Tables Vol C Tables 4.2.6.8 and 6.1.1.4'
Fe Fe 0.3463 0.8444 'International Tables Vol C Tables 4.2.6.8 and 6.1.1.4'

loop_
_geom_angle_atom_site_label_1
_geom_angle_atom_site_label_2
_geom_angle_atom_site_label_3
_geom_angle
_geom_angle_site_symmetry_1
_geom_angle_site_symmetry_3
_geom_angle_publ_flag
O4 Fe1 O39 97.88(8) . . ?
O4 Fe1 O40 173.90(7) . . ?
O39 Fe1 O40 78.21(8) . . ?
O4 Fe1 O3 77.86(7) . . ?
O39 Fe1 O3 96.62(7) . . ?
O40 Fe1 O3 97.83(8) . . ?
O4 Fe1 O38 92.72(8) . . ?
O39 Fe1 O38 89.64(8) . . ?
O40 Fe1 O38 91.93(8) . . ?
O3 Fe1 O38 169.29(7) . . ?
O4 Fe1 O1 92.03(8) . . ?
O39 Fe1 O1 169.43(7) . . ?
O40 Fe1 O1 92.20(8) . . ?
O3 Fe1 O1 89.03(8) . . ?
O38 Fe1 O1 86.20(8) . . ?
O4 Fe2 O3 78.16(7) . . ?
O4 Fe2 O8 174.66(7) . . ?
O3 Fe2 O8 98.53(8) . . ?
O4 Fe2 O7 97.27(8) . . ?
O3 Fe2 O7 96.34(7) . . ?
O8 Fe2 O7 78.84(7) . . ?
O4 Fe2 O5 93.14(8) . . ?
O3 Fe2 O5 169.64(7) . . ?
O8 Fe2 O5 90.55(8) . . ?
O7 Fe2 O5 90.28(7) . . ?
O4 Fe2 O2 92.49(8) . . ?
O3 Fe2 O2 89.02(7) . . ?
O8 Fe2 O2 91.64(8) . . ?
O7 Fe2 O2 169.65(8) . . ?
O5 Fe2 O2 85.73(8) . . ?
O11 Fe3 O12 78.58(7) . . ?
O11 Fe3 O7 96.27(7) . . ?
O12 Fe3 O7 97.69(8) . . ?
O11 Fe3 O8 97.68(7) . . ?
O12 Fe3 O8 174.83(8) . . ?
O7 Fe3 O8 79.08(7) . . ?
O11 Fe3 O9 89.28(8) . . ?
O12 Fe3 O9 90.97(8) . . ?
O7 Fe3 O9 170.48(7) . . ?
O8 Fe3 O9 92.55(8) . . ?
O11 Fe3 O6 170.18(7) . . ?
O12 Fe3 O6 93.14(7) . . ?
O7 Fe3 O6 90.03(8) . . ?
O8 Fe3 O6 90.90(8) . . ?
O9 Fe3 O6 85.54(8) . . ?
O12 Fe4 O16 172.84(7) . . ?
O12 Fe4 O15 96.40(8) . . ?
O16 Fe4 O15 79.29(7) . . ?
O12 Fe4 O11 78.66(7) . . ?
O16 Fe4 O11 96.02(7) . . ?
O15 Fe4 O11 96.18(7) . . ?
O12 Fe4 O10 89.98(8) . . ?
O16 Fe4 O10 94.79(8) . . ?
O15 Fe4 O10 172.25(7) . . ?
O11 Fe4 O10 89.37(8) . . ?
O12 Fe4 O13 95.63(7) . . ?
O16 Fe4 O13 90.07(8) . . ?
O15 Fe4 O13 89.40(8) . . ?
O11 Fe4 O13 172.40(7) . . ?
O10 Fe4 O13 85.59(8) . . ?
O19 Fe5 O15 95.11(7) . . ?
O19 Fe5 O20 78.61(8) . . ?
O15 Fe5 O20 98.98(8) . . ?
O19 Fe5 O16 99.56(8) . . ?
O15 Fe5 O16 78.94(7) . . ?
O20 Fe5 O16 177.15(7) . . ?
O19 Fe5 O17 91.44(7) . . ?
O15 Fe5 O17 169.68(8) . . ?
O20 Fe5 O17 90.11(8) . . ?
O16 Fe5 O17 92.13(8) . . ?
O19 Fe5 O14 170.60(8) . . ?
O15 Fe5 O14 88.80(7) . . ?
O20 Fe5 O14 92.36(8) . . ?
O16 Fe5 O14 89.57(8) . . ?
O17 Fe5 O14 85.95(8) . . ?
O19 Fe6 O23 95.18(8) . . ?
O19 Fe6 O24 99.26(8) . . ?
O23 Fe6 O24 77.94(8) . . ?
O19 Fe6 O20 78.26(7) . . ?
O23 Fe6 O20 100.27(8) . . ?
O24 Fe6 O20 176.85(8) . . ?
O19 Fe6 O18 91.11(8) . . ?
O23 Fe6 O18 168.61(7) . . ?
O24 Fe6 O18 91.70(8) . . ?
O20 Fe6 O18 90.29(8) . . ?
O19 Fe6 O21 169.32(8) . . ?
O23 Fe6 O21 89.24(8) . . ?
O24 Fe6 O21 91.16(8) . . ?
O20 Fe6 O21 91.40(8) . . ?
O18 Fe6 O21 86.23(8) . . ?
O24 Fe7 O28 172.97(8) . . ?
O24 Fe7 O23 78.06(8) . . ?
O28 Fe7 O23 97.85(8) . . ?
O24 Fe7 O27 95.99(8) . . ?
O28 Fe7 O27 78.81(8) . . ?
O23 Fe7 O27 98.01(8) . . ?
O24 Fe7 O22 91.84(8) . . ?
O28 Fe7 O22 93.81(8) . . ?
O23 Fe7 O22 89.03(8) . . ?
O27 Fe7 O22 170.40(8) . . ?
O24 Fe7 O25 93.49(8) . . ?
O28 Fe7 O25 91.18(8) . . ?
O23 Fe7 O25 169.37(8) . . ?
O27 Fe7 O25 89.20(8) . . ?
O22 Fe7 O25 84.78(8) . . ?
O32 Fe8 O28 171.77(8) . . ?
O32 Fe8 O31 78.36(8) . . ?
O28 Fe8 O31 96.01(8) . . ?
O32 Fe8 O27 96.03(8) . . ?
O28 Fe8 O27 78.64(8) . . ?
O31 Fe8 O27 97.55(8) . . ?
O32 Fe8 O29 91.02(8) . . ?
O28 Fe8 O29 94.95(8) . . ?
O31 Fe8 O29 89.57(8) . . ?
O27 Fe8 O29 170.84(8) . . ?
O32 Fe8 O26 94.34(8) . . ?
O28 Fe8 O26 91.86(8) . . ?
O31 Fe8 O26 170.55(8) . . ?
O27 Fe8 O26 89.12(8) . . ?
O29 Fe8 O26 84.52(8) . . ?
O35 Fe9 O31 95.52(8) . . ?
O35 Fe9 O32 97.88(8) . . ?
O31 Fe9 O32 78.39(8) . . ?
O35 Fe9 O36 78.96(8) . . ?
O31 Fe9 O36 98.04(8) . . ?
O32 Fe9 O36 175.06(8) . . ?
O35 Fe9 O30 171.03(8) . . ?
O31 Fe9 O30 89.43(8) . . ?
O32 Fe9 O30 90.42(8) . . ?
O36 Fe9 O30 92.97(8) . . ?
O35 Fe9 O33 90.83(8) . . ?
O31 Fe9 O33 171.21(8) . . ?
O32 Fe9 O33 94.75(8) . . ?
O36 Fe9 O33 89.12(8) . . ?
O30 Fe9 O33 85.09(8) . . ?
O35 Fe10 O39 94.72(7) . . ?
O35 Fe10 O40 97.48(8) . . ?
O39 Fe10 O40 78.20(8) . . ?
O35 Fe10 O36 78.83(8) . . ?
O39 Fe10 O36 99.98(8) . . ?
O40 Fe10 O36 175.80(8) . . ?
O35 Fe10 O34 91.61(8) . . ?
O39 Fe10 O34 170.14(7) . . ?
O40 Fe10 O34 93.50(8) . . ?
O36 Fe10 O34 88.65(8) . . ?
O35 Fe10 O37 171.11(8) . . ?
O39 Fe10 O37 88.40(8) . . ?
O40 Fe10 O37 91.30(8) . . ?
O36 Fe10 O37 92.44(8) . . ?
O34 Fe10 O37 86.46(8) . . ?
C1 O1 Fe1 128.55(17) . . ?
C1 O2 Fe2 128.14(17) . . ?
C6 O3 Fe2 121.88(16) . . ?
C6 O3 Fe1 123.62(16) . . ?
Fe2 O3 Fe1 98.78(8) . . ?
C7 O4 Fe2 125.72(17) . . ?
C7 O4 Fe1 124.11(16) . . ?
Fe2 O4 Fe1 99.24(8) . . ?
C8 O5 Fe2 127.82(17) . . ?
C8 O6 Fe3 127.05(17) . . ?
C13 O7 Fe3 121.61(16) . . ?
C13 O7 Fe2 121.97(16) . . ?
Fe3 O7 Fe2 98.19(8) . . ?
C14 O8 Fe3 127.18(17) . . ?
C14 O8 Fe2 127.49(17) . . ?
Fe3 O8 Fe2 98.23(8) . . ?
C15 O9 Fe3 127.60(18) . . ?
C15 O10 Fe4 127.85(18) . . ?
C20 O11 Fe3 121.74(16) . . ?
C20 O11 Fe4 121.94(16) . . ?
Fe3 O11 Fe4 98.88(8) . . ?
C21 O12 Fe4 122.66(17) . . ?
C21 O12 Fe3 124.69(17) . . ?
Fe4 O12 Fe3 98.96(8) . . ?
C22 O13 Fe4 127.31(16) . . ?
C22 O14 Fe5 128.38(17) . . ?
C27 O15 Fe4 121.84(17) . . ?
C27 O15 Fe5 120.84(16) . . ?
Fe4 O15 Fe5 98.89(8) . . ?
C28 O16 Fe4 122.15(16) . . ?
C28 O16 Fe5 123.45(16) . . ?
Fe4 O16 Fe5 98.54(8) . . ?
C29 O17 Fe5 127.81(17) . . ?
C29 O18 Fe6 127.94(17) . . ?
C34 O19 Fe5 125.59(16) . . ?
C34 O19 Fe6 124.47(16) . . ?
Fe5 O19 Fe6 99.37(8) . . ?
C35 O20 Fe5 125.74(17) . . ?
C35 O20 Fe6 125.89(17) . . ?
Fe5 O20 Fe6 97.75(8) . . ?
C36 O21 Fe6 128.31(18) . . ?
C36 O22 Fe7 127.76(18) . . ?
C41D O23 C41 43.1(17) . . ?
C41D O23 Fe6 131.7(7) . . ?
C41 O23 Fe6 122.1(2) . . ?
C41D O23 Fe7 127.9(8) . . ?
C41 O23 Fe7 123.3(2) . . ?
Fe6 O23 Fe7 99.16(8) . . ?
C42 O24 Fe7 126.55(17) . . ?
C42 O24 Fe6 125.87(17) . . ?
Fe7 O24 Fe6 99.33(9) . . ?
C43 O25 Fe7 128.26(17) . . ?
C43 O26 Fe8 127.59(17) . . ?
C48 O27 Fe7 121.81(16) . . ?
C48 O27 Fe8 121.87(16) . . ?
Fe7 O27 Fe8 98.27(8) . . ?
C49 O28 Fe7 125.77(18) . . ?
C49 O28 Fe8 125.42(18) . . ?
Fe7 O28 Fe8 98.87(9) . . ?
C50 O29 Fe8 127.46(18) . . ?
C50 O30 Fe9 128.12(17) . . ?
C55D O31 C55 53.5(10) . . ?
C55D O31 Fe9 129.5(6) . . ?
C55 O31 Fe9 121.5(2) . . ?
C55D O31 Fe8 126.6(6) . . ?
C55 O31 Fe8 122.5(2) . . ?
Fe9 O31 Fe8 99.10(8) . . ?
C56 O32 Fe8 126.29(17) . . ?
C56 O32 Fe9 125.25(17) . . ?
Fe8 O32 Fe9 98.89(9) . . ?
C57 O33 Fe9 126.75(17) . . ?
C57 O34 Fe10 127.21(17) . . ?
C62 O35 Fe9 126.02(17) . . ?
C62 O35 Fe10 126.33(17) . . ?
Fe9 O35 Fe10 99.49(8) . . ?
C63 O36 Fe9 123.37(17) . . ?
C63 O36 Fe10 124.84(17) . . ?
Fe9 O36 Fe10 97.70(9) . . ?
C64 O37 Fe10 128.80(18) . . ?
C64 O38 Fe1 128.08(17) . . ?
C70 O39 Fe10 122.17(18) . . ?
C70 O39 Fe1 122.06(18) . . ?
Fe10 O39 Fe1 99.14(8) . . ?
C69 O40 Fe1 125.50(18) . . ?
C69 O40 Fe10 125.13(19) . . ?
Fe1 O40 Fe10 98.97(9) . . ?
O1 C1 O2 125.4(2) . . ?
O1 C1 C2 117.6(2) . . ?
O2 C1 C2 117.0(2) . . ?
C4 C2 C5 111.6(3) . . ?
C4 C2 C1 110.4(3) . . ?
C5 C2 C1 110.6(3) . . ?
C4 C2 C3 108.6(4) . . ?
C5 C2 C3 109.6(3) . . ?
C1 C2 C3 105.8(3) . . ?
C2 C3 H3A 109.5 . . ?
C2 C3 H3B 109.5 . . ?
H3A C3 H3B 109.5 . . ?
C2 C3 H3C 109.5 . . ?
H3A C3 H3C 109.5 . . ?
H3B C3 H3C 109.5 . . ?
C2 C4 H4A 109.5 . . ?
C2 C4 H4B 109.5 . . ?
H4A C4 H4B 109.5 . . ?
C2 C4 H4C 109.5 . . ?
H4A C4 H4C 109.5 . . ?
H4B C4 H4C 109.5 . . ?
C2 C5 H5A 109.5 . . ?
C2 C5 H5B 109.5 . . ?
H5A C5 H5B 109.5 . . ?
C2 C5 H5C 109.5 . . ?
H5A C5 H5C 109.5 . . ?
H5B C5 H5C 109.5 . . ?
O3 C6 H6A 109.5 . . ?
O3 C6 H6B 109.5 . . ?
H6A C6 H6B 109.5 . . ?
O3 C6 H6C 109.5 . . ?
H6A C6 H6C 109.5 . . ?
H6B C6 H6C 109.5 . . ?
O4 C7 H7A 109.5 . . ?
O4 C7 H7B 109.5 . . ?
H7A C7 H7B 109.5 . . ?
O4 C7 H7C 109.5 . . ?
H7A C7 H7C 109.5 . . ?
H7B C7 H7C 109.5 . . ?
O5 C8 O6 124.7(2) . . ?
O5 C8 C9 117.6(2) . . ?
O6 C8 C9 117.5(2) . . ?
C11 C9 C8 110.8(2) . . ?
C11 C9 C12 111.3(3) . . ?
C8 C9 C12 110.4(3) . . ?
C11 C9 C10 108.9(3) . . ?
C8 C9 C10 105.6(3) . . ?
C12 C9 C10 109.6(3) . . ?
C9 C10 H10A 109.5 . . ?
C9 C10 H10B 109.5 . . ?
H10A C10 H10B 109.5 . . ?
C9 C10 H10C 109.5 . . ?
H10A C10 H10C 109.5 . . ?
H10B C10 H10C 109.5 . . ?
C9 C11 H11A 109.5 . . ?
C9 C11 H11B 109.5 . . ?
H11A C11 H11B 109.5 . . ?
C9 C11 H11C 109.5 . . ?
H11A C11 H11C 109.5 . . ?
H11B C11 H11C 109.5 . . ?
C9 C12 H12A 109.5 . . ?
C9 C12 H12B 109.5 . . ?
H12A C12 H12B 109.5 . . ?
C9 C12 H12C 109.5 . . ?
H12A C12 H12C 109.5 . . ?
H12B C12 H12C 109.5 . . ?
O7 C13 H13A 109.5 . . ?
O7 C13 H13B 109.5 . . ?
H13A C13 H13B 109.5 . . ?
O7 C13 H13C 109.5 . . ?
H13A C13 H13C 109.5 . . ?
H13B C13 H13C 109.5 . . ?
O8 C14 H14A 109.5 . . ?
O8 C14 H14B 109.5 . . ?
H14A C14 H14B 109.5 . . ?
O8 C14 H14C 109.5 . . ?
H14A C14 H14C 109.5 . . ?
H14B C14 H14C 109.5 . . ?
O9 C15 O10 125.6(3) . . ?
O9 C15 C16 116.6(2) . . ?
O10 C15 C16 117.8(2) . . ?
C18 C16 C17 110.4(4) . . ?
C18 C16 C19 109.8(5) . . ?
C17 C16 C19 108.9(6) . . ?
C18 C16 C15 111.4(3) . . ?
C17 C16 C15 108.4(3) . . ?
C19 C16 C15 107.9(3) . . ?
C16 C17 H17A 109.5 . . ?
C16 C17 H17B 109.5 . . ?
H17A C17 H17B 109.5 . . ?
C16 C17 H17C 109.5 . . ?
H17A C17 H17C 109.5 . . ?
H17B C17 H17C 109.5 . . ?
C16 C18 H18A 109.5 . . ?
C16 C18 H18B 109.5 . . ?
H18A C18 H18B 109.5 . . ?
C16 C18 H18C 109.5 . . ?
H18A C18 H18C 109.5 . . ?
H18B C18 H18C 109.5 . . ?
C16 C19 H19A 109.5 . . ?
C16 C19 H19B 109.5 . . ?
H19A C19 H19B 109.5 . . ?
C16 C19 H19C 109.5 . . ?
H19A C19 H19C 109.5 . . ?
H19B C19 H19C 109.5 . . ?
O11 C20 H20A 109.5 . . ?
O11 C20 H20B 109.5 . . ?
H20A C20 H20B 109.5 . . ?
O11 C20 H20C 109.5 . . ?
H20A C20 H20C 109.5 . . ?
H20B C20 H20C 109.5 . . ?
O12 C21 H21A 109.5 . . ?
O12 C21 H21B 109.5 . . ?
H21A C21 H21B 109.5 . . ?
O12 C21 H21C 109.5 . . ?
H21A C21 H21C 109.5 . . ?
H21B C21 H21C 109.5 . . ?
O14 C22 O13 125.5(2) . . ?
O14 C22 C23 116.9(2) . . ?
O13 C22 C23 117.6(2) . . ?
C25 C23 C24 110.2(3) . . ?
C25 C23 C26 109.4(3) . . ?
C24 C23 C26 110.2(3) . . ?
C25 C23 C22 106.6(2) . . ?
C24 C23 C22 110.6(2) . . ?
C26 C23 C22 109.7(2) . . ?
C23 C24 H24A 109.5 . . ?
C23 C24 H24B 109.5 . . ?
H24A C24 H24B 109.5 . . ?
C23 C24 H24C 109.5 . . ?
H24A C24 H24C 109.5 . . ?
H24B C24 H24C 109.5 . . ?
C23 C25 H25A 109.5 . . ?
C23 C25 H25B 109.5 . . ?
H25A C25 H25B 109.5 . . ?
C23 C25 H25C 109.5 . . ?
H25A C25 H25C 109.5 . . ?
H25B C25 H25C 109.5 . . ?
C23 C26 H26A 109.5 . . ?
C23 C26 H26B 109.5 . . ?
H26A C26 H26B 109.5 . . ?
C23 C26 H26C 109.5 . . ?
H26A C26 H26C 109.5 . . ?
H26B C26 H26C 109.5 . . ?
O15 C27 H27A 109.5 . . ?
O15 C27 H27B 109.5 . . ?
H27A C27 H27B 109.5 . . ?
O15 C27 H27C 109.5 . . ?
H27A C27 H27C 109.5 . . ?
H27B C27 H27C 109.5 . . ?
O16 C28 H28A 109.5 . . ?
O16 C28 H28B 109.5 . . ?
H28A C28 H28B 109.5 . . ?
O16 C28 H28C 109.5 . . ?
H28A C28 H28C 109.5 . . ?
H28B C28 H28C 109.5 . . ?
O18 C29 O17 125.3(2) . . ?
O18 C29 C30 116.9(2) . . ?
O17 C29 C30 117.8(2) . . ?
C32 C30 C31 110.6(3) . . ?
C32 C30 C29 111.5(2) . . ?
C31 C30 C29 110.3(2) . . ?
C32 C30 C33 109.0(3) . . ?
C31 C30 C33 110.2(3) . . ?
C29 C30 C33 105.2(2) . . ?
C30 C31 H31A 109.5 . . ?
C30 C31 H31B 109.5 . . ?
H31A C31 H31B 109.5 . . ?
C30 C31 H31C 109.5 . . ?
H31A C31 H31C 109.5 . . ?
H31B C31 H31C 109.5 . . ?
C30 C32 H32A 109.5 . . ?
C30 C32 H32B 109.5 . . ?
H32A C32 H32B 109.5 . . ?
C30 C32 H32C 109.5 . . ?
H32A C32 H32C 109.5 . . ?
H32B C32 H32C 109.5 . . ?
C30 C33 H33A 109.5 . . ?
C30 C33 H33B 109.5 . . ?
H33A C33 H33B 109.5 . . ?
C30 C33 H33C 109.5 . . ?
H33A C33 H33C 109.5 . . ?
H33B C33 H33C 109.5 . . ?
O19 C34 H34A 109.5 . . ?
O19 C34 H34B 109.5 . . ?
H34A C34 H34B 109.5 . . ?
O19 C34 H34C 109.5 . . ?
H34A C34 H34C 109.5 . . ?
H34B C34 H34C 109.5 . . ?
O20 C35 H35A 109.5 . . ?
O20 C35 H35B 109.5 . . ?
H35A C35 H35B 109.5 . . ?
O20 C35 H35C 109.5 . . ?
H35A C35 H35C 109.5 . . ?
H35B C35 H35C 109.5 . . ?
O21 C36 O22 125.6(2) . . ?
O21 C36 C37 116.7(2) . . ?
O22 C36 C37 117.7(2) . . ?
C38D C37 C39 48.4(10) . . ?
C38D C37 C40 132.4(8) . . ?
C39 C37 C40 110.9(5) . . ?
C38D C37 C36 113.9(8) . . ?
C39 C37 C36 107.0(4) . . ?
C40 C37 C36 113.4(3) . . ?
C38D C37 C40D 113.3(15) . . ?
C39 C37 C40D 147.3(10) . . ?
C40 C37 C40D 57.9(12) . . ?
C36 C37 C40D 105.5(9) . . ?
C38D C37 C39D 109.7(15) . . ?
C39 C37 C39D 66.5(14) . . ?
C40 C37 C39D 49.5(13) . . ?
C36 C37 C39D 107.0(9) . . ?
C40D C37 C39D 107.1(15) . . ?
C38D C37 C38 59.1(10) . . ?
C39 C37 C38 107.1(6) . . ?
C40 C37 C38 110.6(4) . . ?
C36 C37 C38 107.6(4) . . ?
C40D C37 C38 58.7(13) . . ?
C39D C37 C38 145.1(9) . . ?
C37 C38 H38A 109.5 . . ?
C37 C38 H38B 109.5 . . ?
H38A C38 H38B 109.5 . . ?
C37 C38 H38C 109.5 . . ?
H38A C38 H38C 109.5 . . ?
H38B C38 H38C 109.5 . . ?
C37 C38 H38E 93.2 . . ?
H38A C38 H38E 25.4 . . ?
H38B C38 H38E 134.6 . . ?
H38C C38 H38E 98.4 . . ?
C37 C38 H40E 93.4 . . ?
H38A C38 H40E 156.3 . . ?
H38B C38 H40E 66.7 . . ?
H38C C38 H40E 54.6 . . ?
H38E C38 H40E 152.8 . . ?
C37 C39 H39A 109.5 . . ?
C37 C39 H39B 109.5 . . ?
H39A C39 H39B 109.5 . . ?
C37 C39 H39C 109.5 . . ?
H39A C39 H39C 109.5 . . ?
H39B C39 H39C 109.5 . . ?
C37 C39 H38D 104.1 . . ?
H39A C39 H38D 126.9 . . ?
H39B C39 H38D 18.2 . . ?
H39C C39 H38D 96.1 . . ?
C37 C39 H38F 82.8 . . ?
H39A C39 H38F 151.1 . . ?
H39B C39 H38F 89.5 . . ?
H39C C39 H38F 42.1 . . ?
H38D C39 H38F 71.4 . . ?
C37 C39 H39D 86.0 . . ?
H39A C39 H39D 27.5 . . ?
H39B C39 H39D 133.1 . . ?
H39C C39 H39D 105.9 . . ?
H38D C39 H39D 151.3 . . ?
H38F C39 H39D 137.1 . . ?
C37 C40 H40A 109.5 . . ?
C37 C40 H40B 109.5 . . ?
H40A C40 H40B 109.5 . . ?
C37 C40 H40C 109.5 . . ?
H40A C40 H40C 109.5 . . ?
H40B C40 H40C 109.5 . . ?
C37 C40 H39E 86.6 . . ?
H40A C40 H39E 70.3 . . ?
H40B C40 H39E 56.2 . . ?
H40C C40 H39E 162.3 . . ?
C37 C40 H39F 98.2 . . ?
H40A C40 H39F 11.4 . . ?
H40B C40 H39F 116.5 . . ?
H40C C40 H39F 113.0 . . ?
H39E C40 H39F 70.5 . . ?
C37 C40 H40D 103.5 . . ?
H40A C40 H40D 137.0 . . ?
H40B C40 H40D 83.8 . . ?
H40C C40 H40D 31.1 . . ?
H39E C40 H40D 139.6 . . ?
H39F C40 H40D 143.1 . . ?
C37 C38D H38A 92.4 . . ?
C37 C38D H39B 97.3 . . ?
H38A C38D H39B 125.1 . . ?
C37 C38D H39C 88.9 . . ?
H38A C38D H39C 160.6 . . ?
H39B C38D H39C 73.9 . . ?
C37 C38D H38D 109.5 . . ?
H38A C38D H38D 121.5 . . ?
H39B C38D H38D 12.2 . . ?
H39C C38D H38D 76.0 . . ?
C37 C38D H38E 109.5 . . ?
H38A C38D H38E 17.7 . . ?
H39B C38D H38E 116.2 . . ?
H39C C38D H38E 156.7 . . ?
H38D C38D H38E 109.5 . . ?
C37 C38D H38F 109.5 . . ?
H38A C38D H38F 112.9 . . ?
H39B C38D H38F 114.2 . . ?
H39C C38D H38F 48.9 . . ?
H38D C38D H38F 109.5 . . ?
H38E C38D H38F 109.5 . . ?
C37 C39D H39A 84.9 . . ?
C37 C39D H40A 104.2 . . ?
H39A C39D H40A 155.4 . . ?
C37 C39D H39D 109.5 . . ?
H39A C39D H39D 30.6 . . ?
H40A C39D H39D 126.9 . . ?
C37 C39D H39E 109.5 . . ?
H39A C39D H39E 102.6 . . ?
H40A C39D H39E 95.9 . . ?
H39D C39D H39E 109.5 . . ?
C37 C39D H39F 109.5 . . ?
H39A C39D H39F 137.1 . . ?
H40A C39D H39F 18.3 . . ?
H39D C39D H39F 109.5 . . ?
H39E C39D H39F 109.5 . . ?
C37 C40D H38B 91.3 . . ?
C37 C40D H40C 94.6 . . ?
H38B C40D H40C 157.3 . . ?
C37 C40D H40D 109.5 . . ?
H38B C40D H40D 159.2 . . ?
H40C C40D H40D 25.5 . . ?
C37 C40D H40E 109.5 . . ?
H38B C40D H40E 61.9 . . ?
H40C C40D H40E 134.9 . . ?
H40D C40D H40E 109.5 . . ?
C37 C40D H40F 109.4 . . ?
H38B C40D H40F 60.8 . . ?
H40C C40D H40F 96.6 . . ?
H40D C40D H40F 109.5 . . ?
H40E C40D H40F 109.5 . . ?
O23 C41 H41A 109.5 . . ?
O23 C41 H41B 109.5 . . ?
O23 C41 H41C 109.5 . . ?
O23 C41D H41D 109.5 . . ?
O23 C41D H41E 109.5 . . ?
H41D C41D H41E 109.5 . . ?
O23 C41D H41F 109.5 . . ?
H41D C41D H41F 109.5 . . ?
H41E C41D H41F 109.5 . . ?
O24 C42 H42A 109.5 . . ?
O24 C42 H42B 109.5 . . ?
H42A C42 H42B 109.5 . . ?
O24 C42 H42C 109.5 . . ?
H42A C42 H42C 109.5 . . ?
H42B C42 H42C 109.5 . . ?
O25 C43 O26 125.6(2) . . ?
O25 C43 C44 117.7(2) . . ?
O26 C43 C44 116.8(2) . . ?
C47D C44 C45D 114(2) . . ?
C47D C44 C45 54.8(15) . . ?
C45D C44 C45 63(2) . . ?
C47D C44 C46D 106(2) . . ?
C45D C44 C46D 110(2) . . ?
C45 C44 C46D 143.8(13) . . ?
C47D C44 C43 112.1(10) . . ?
C45D C44 C43 107.0(13) . . ?
C45 C44 C43 108.5(4) . . ?
C46D C44 C43 107.2(12) . . ?
C47D C44 C46 136.3(10) . . ?
C45D C44 C46 51.1(19) . . ?
C45 C44 C46 109.8(5) . . ?
C46D C44 C46 60(2) . . ?
C43 C44 C46 111.6(3) . . ?
C47D C44 C47 60.7(16) . . ?
C45D C44 C47 144.6(13) . . ?
C45 C44 C47 113.9(7) . . ?
C46D C44 C47 49(2) . . ?
C43 C44 C47 107.0(4) . . ?
C46 C44 C47 106.1(4) . . ?
C44 C45 H45A 109.5 . . ?
C44 C45 H45B 109.5 . . ?
H45A C45 H45B 109.5 . . ?
C44 C45 H45C 109.4 . . ?
H45A C45 H45C 109.5 . . ?
H45B C45 H45C 109.5 . . ?
C44 C45 H45F 93.9 . . ?
H45A C45 H45F 85.0 . . ?
H45B C45 H45F 36.6 . . ?
H45C C45 H45F 145.3 . . ?
C44 C45 H47D 95.9 . . ?
H45A C45 H47D 113.7 . . ?
H45B C45 H47D 117.8 . . ?
H45C C45 H47D 13.7 . . ?
H45F C45 H47D 154.3 . . ?
C44 C46 H46A 109.5 . . ?
C44 C46 H46B 109.5 . . ?
H46A C46 H46B 109.5 . . ?
C44 C46 H46C 109.5 . . ?
H46A C46 H46C 109.5 . . ?
H46B C46 H46C 109.5 . . ?
C44 C46 H45D 87.9 . . ?
H46A C46 H45D 160.4 . . ?
H46B C46 H45D 71.1 . . ?
H46C C46 H45D 54.4 . . ?
C44 C46 H45E 86.2 . . ?
H46A C46 H45E 116.1 . . ?
H46B C46 H45E 23.6 . . ?
H46C C46 H45E 122.9 . . ?
H45D C46 H45E 72.7 . . ?
C44 C46 H46D 92.3 . . ?
H46A C46 H46D 63.2 . . ?
H46B C46 H46D 158.1 . . ?
H46C C46 H46D 58.8 . . ?
H45D C46 H46D 108.6 . . ?
H45E C46 H46D 178.0 . . ?
C44 C47 H47A 109.5 . . ?
C44 C47 H47B 109.4 . . ?
H47A C47 H47B 109.5 . . ?
C44 C47 H47C 109.5 . . ?
H47A C47 H47C 109.5 . . ?
H47B C47 H47C 109.5 . . ?
C44 C47 H46E 114.7 . . ?
H47A C47 H46E 135.2 . . ?
H47B C47 H46E 48.3 . . ?
H47C C47 H46E 62.5 . . ?
C44 C47 H47E 89.7 . . ?
H47A C47 H47E 23.7 . . ?
H47B C47 H47E 130.4 . . ?
H47C C47 H47E 105.9 . . ?
H46E C47 H47E 155.1 . . ?
C44 C45D H45B 85.1 . . ?
C44 C45D H46B 107.1 . . ?
H45B C45D H46B 149.2 . . ?
C44 C45D H45D 109.3 . . ?
H45B C45D H45D 123.3 . . ?
H46B C45D H45D 80.1 . . ?
C44 C45D H45E 109.5 . . ?
H45B C45D H45E 116.6 . . ?
H46B C45D H45E 32.9 . . ?
H45D C45D H45E 109.5 . . ?
C44 C45D H45F 109.6 . . ?
H45B C45D H45F 24.7 . . ?
H46B C45D H45F 135.7 . . ?
H45D C45D H45F 109.5 . . ?
H45E C45D H45F 109.5 . . ?
C44 C46D H46A 90.7 . . ?
C44 C46D H47B 98.2 . . ?
H46A C46D H47B 142.9 . . ?
C44 C46D H47C 86.9 . . ?
H46A C46D H47C 146.2 . . ?
H47B C46D H47C 70.6 . . ?
C44 C46D H46D 109.9 . . ?
H46A C46D H46D 60.0 . . ?
H47B C46D H46D 144.5 . . ?
H47C C46D H46D 89.3 . . ?
C44 C46D H46E 109.0 . . ?
H46A C46D H46E 160.2 . . ?
H47B C46D H46E 38.4 . . ?
H47C C46D H46E 38.3 . . ?
H46D C46D H46E 109.5 . . ?
C44 C46D H46F 109.5 . . ?
H46A C46D H46F 63.6 . . ?
H47B C46D H46F 79.5 . . ?
H47C C46D H46F 147.8 . . ?
H46D C46D H46F 109.5 . . ?
H46E C46D H46F 109.5 . . ?
C44 C47D H45C 101.3 . . ?
C44 C47D H47A 95.0 . . ?
H45C C47D H47A 141.9 . . ?
C44 C47D H47D 109.6 . . ?
H45C C47D H47D 17.1 . . ?
H47A C47D H47D 124.9 . . ?
C44 C47D H47E 109.4 . . ?
H45C C47D H47E 126.6 . . ?
H47A C47D H47E 17.3 . . ?
H47D C47D H47E 109.5 . . ?
C44 C47D H47F 109.4 . . ?
H45C C47D H47F 99.6 . . ?
H47A C47D H47F 107.1 . . ?
H47D C47D H47F 109.5 . . ?
H47E C47D H47F 109.5 . . ?
O27 C48 H48A 109.5 . . ?
O27 C48 H48B 109.5 . . ?
H48A C48 H48B 109.5 . . ?
O27 C48 H48C 109.5 . . ?
H48A C48 H48C 109.5 . . ?
H48B C48 H48C 109.5 . . ?
O28 C49 H49A 109.5 . . ?
O28 C49 H49B 109.5 . . ?
H49A C49 H49B 109.5 . . ?
O28 C49 H49C 109.5 . . ?
H49A C49 H49C 109.5 . . ?
H49B C49 H49C 109.5 . . ?
O30 C50 O29 125.5(2) . . ?
O30 C50 C51 117.3(2) . . ?
O29 C50 C51 117.1(2) . . ?
C52 C51 C54 112.4(3) . . ?
C52 C51 C50 110.9(3) . . ?
C54 C51 C50 110.8(3) . . ?
C52 C51 C53 108.4(3) . . ?
C54 C51 C53 108.9(3) . . ?
C50 C51 C53 105.1(3) . . ?
C51 C52 H52A 109.5 . . ?
C51 C52 H52B 109.5 . . ?
H52A C52 H52B 109.5 . . ?
C51 C52 H52C 109.5 . . ?
H52A C52 H52C 109.5 . . ?
H52B C52 H52C 109.5 . . ?
C51 C53 H53A 109.5 . . ?
C51 C53 H53B 109.5 . . ?
H53A C53 H53B 109.5 . . ?
C51 C53 H53C 109.5 . . ?
H53A C53 H53C 109.5 . . ?
H53B C53 H53C 109.5 . . ?
C51 C54 H54A 109.5 . . ?
C51 C54 H54B 109.5 . . ?
H54A C54 H54B 109.5 . . ?
C51 C54 H54C 109.5 . . ?
H54A C54 H54C 109.5 . . ?
H54B C54 H54C 109.5 . . ?
O31 C55 H55A 109.5 . . ?
O31 C55 H55B 109.5 . . ?
O31 C55 H55C 109.5 . . ?
O31 C55D H55D 109.5 . . ?
O31 C55D H55E 109.5 . . ?
H55D C55D H55E 109.5 . . ?
O31 C55D H55F 109.5 . . ?
H55D C55D H55F 109.5 . . ?
H55E C55D H55F 109.5 . . ?
O32 C56 H56A 109.5 . . ?
O32 C56 H56B 109.5 . . ?
H56A C56 H56B 109.5 . . ?
O32 C56 H56C 109.5 . . ?
H56A C56 H56C 109.5 . . ?
H56B C56 H56C 109.5 . . ?
O33 C57 O34 125.1(2) . . ?
O33 C57 C58 117.6(2) . . ?
O34 C57 C58 117.3(2) . . ?
C60 C58 C57 108.2(2) . . ?
C60 C58 C59 110.0(3) . . ?
C57 C58 C59 110.6(2) . . ?
C60 C58 C61 109.0(3) . . ?
C57 C58 C61 110.2(2) . . ?
C59 C58 C61 108.9(3) . . ?
C58 C59 H59A 109.5 . . ?
C58 C59 H59B 109.5 . . ?
H59A C59 H59B 109.5 . . ?
C58 C59 H59C 109.5 . . ?
H59A C59 H59C 109.5 . . ?
H59B C59 H59C 109.5 . . ?
C58 C60 H60A 109.5 . . ?
C58 C60 H60B 109.5 . . ?
H60A C60 H60B 109.5 . . ?
C58 C60 H60C 109.5 . . ?
H60A C60 H60C 109.5 . . ?
H60B C60 H60C 109.5 . . ?
C58 C61 H61A 109.5 . . ?
C58 C61 H61B 109.5 . . ?
H61A C61 H61B 109.5 . . ?
C58 C61 H61C 109.5 . . ?
H61A C61 H61C 109.5 . . ?
H61B C61 H61C 109.5 . . ?
O35 C62 H62A 109.5 . . ?
O35 C62 H62B 109.5 . . ?
H62A C62 H62B 109.5 . . ?
O35 C62 H62C 109.5 . . ?
H62A C62 H62C 109.5 . . ?
H62B C62 H62C 109.5 . . ?
O36 C63 H63A 109.5 . . ?
O36 C63 H63B 109.5 . . ?
H63A C63 H63B 109.5 . . ?
O36 C63 H63C 109.5 . . ?
H63A C63 H63C 109.5 . . ?
H63B C63 H63C 109.5 . . ?
O37 C64 O38 125.0(2) . . ?
O37 C64 C65 118.7(2) . . ?
O38 C64 C65 116.3(2) . . ?
C68 C65 C66 110.6(3) . . ?
C68 C65 C64 107.5(3) . . ?
C66 C65 C64 110.6(2) . . ?
C68 C65 C67 109.8(3) . . ?
C66 C65 C67 110.1(3) . . ?
C64 C65 C67 108.3(2) . . ?
C65 C66 H66A 109.5 . . ?
C65 C66 H66B 109.5 . . ?
H66A C66 H66B 109.5 . . ?
C65 C66 H66C 109.5 . . ?
H66A C66 H66C 109.5 . . ?
H66B C66 H66C 109.5 . . ?
C65 C67 H67A 109.5 . . ?
C65 C67 H67B 109.5 . . ?
H67A C67 H67B 109.5 . . ?
C65 C67 H67C 109.5 . . ?
H67A C67 H67C 109.5 . . ?
H67B C67 H67C 109.5 . . ?
C65 C68 H68A 109.5 . . ?
C65 C68 H68B 109.5 . . ?
H68A C68 H68B 109.5 . . ?
C65 C68 H68C 109.5 . . ?
H68A C68 H68C 109.5 . . ?
H68B C68 H68C 109.5 . . ?
O40 C69 H69A 109.5 . . ?
O40 C69 H69B 109.5 . . ?
H69A C69 H69B 109.5 . . ?
O40 C69 H69C 109.5 . . ?
H69A C69 H69C 109.5 . . ?
H69B C69 H69C 109.5 . . ?
O39 C70 H70A 109.5 . . ?
O39 C70 H70B 109.5 . . ?
H70A C70 H70B 109.5 . . ?
O39 C70 H70C 109.5 . . ?
H70A C70 H70C 109.5 . . ?
H70B C70 H70C 109.5 . . ?
Cl1S C1S Cl3S 111.4(2) . . ?
Cl1S C1S Cl2S 109.4(2) . . ?
Cl3S C1S Cl2S 109.4(2) . . ?
Cl1S C1S H1SA 108.8 . . ?
Cl3S C1S H1SA 108.8 . . ?
Cl2S C1S H1SA 108.8 . . ?

loop_
_geom_bond_atom_site_label_1
_geom_bond_atom_site_label_2
_geom_bond_distance
_geom_bond_site_symmetry_2
_geom_bond_publ_flag
Fe1 O4 1.9838(18) . ?
Fe1 O39 1.9867(18) . ?
Fe1 O40 1.9873(18) . ?
Fe1 O3 1.9963(18) . ?
Fe1 O38 2.0286(19) . ?
Fe1 O1 2.0373(19) . ?
Fe2 O4 1.9831(18) . ?
Fe2 O3 1.9841(17) . ?
Fe2 O8 1.9979(19) . ?
Fe2 O7 2.0017(17) . ?
Fe2 O5 2.0254(18) . ?
Fe2 O2 2.0387(18) . ?
Fe3 O11 1.9862(17) . ?
Fe3 O12 1.9916(18) . ?
Fe3 O7 1.9935(18) . ?
Fe3 O8 1.9960(18) . ?
Fe3 O9 2.0308(19) . ?
Fe3 O6 2.0366(18) . ?
Fe4 O12 1.9832(18) . ?
Fe4 O16 1.9874(18) . ?
Fe4 O15 1.9878(18) . ?
Fe4 O11 1.9908(17) . ?
Fe4 O10 2.044(2) . ?
Fe4 O13 2.0458(18) . ?
Fe5 O19 1.9729(17) . ?
Fe5 O15 1.9894(18) . ?
Fe5 O20 1.9967(19) . ?
Fe5 O16 2.0003(19) . ?
Fe5 O17 2.0337(18) . ?
Fe5 O14 2.0459(18) . ?
Fe6 O19 1.9798(18) . ?
Fe6 O23 1.9857(18) . ?
Fe6 O24 1.9885(18) . ?
Fe6 O20 2.0046(18) . ?
Fe6 O18 2.0318(19) . ?
Fe6 O21 2.041(2) . ?
Fe7 O24 1.9805(19) . ?
Fe7 O28 1.9834(19) . ?
Fe7 O23 1.9884(18) . ?
Fe7 O27 1.9944(18) . ?
Fe7 O22 2.039(2) . ?
Fe7 O25 2.0406(19) . ?
Fe8 O32 1.9889(19) . ?
Fe8 O28 1.9891(19) . ?
Fe8 O31 1.9892(18) . ?
Fe8 O27 1.9960(19) . ?
Fe8 O29 2.039(2) . ?
Fe8 O26 2.0408(19) . ?
Fe9 O35 1.9727(19) . ?
Fe9 O31 1.9851(19) . ?
Fe9 O32 1.9916(19) . ?
Fe9 O36 1.9998(19) . ?
Fe9 O30 2.041(2) . ?
Fe9 O33 2.0454(19) . ?
Fe10 O35 1.9758(18) . ?
Fe10 O39 1.9851(18) . ?
Fe10 O40 1.989(2) . ?
Fe10 O36 2.002(2) . ?
Fe10 O34 2.0338(19) . ?
Fe10 O37 2.0498(19) . ?
O1 C1 1.261(3) . ?
O2 C1 1.262(3) . ?
O3 C6 1.422(3) . ?
O4 C7 1.423(3) . ?
O5 C8 1.261(3) . ?
O6 C8 1.265(3) . ?
O7 C13 1.439(3) . ?
O8 C14 1.420(3) . ?
O9 C15 1.263(3) . ?
O10 C15 1.264(3) . ?
O11 C20 1.424(3) . ?
O12 C21 1.428(3) . ?
O13 C22 1.269(3) . ?
O14 C22 1.260(3) . ?
O15 C27 1.421(4) . ?
O16 C28 1.429(3) . ?
O17 C29 1.261(3) . ?
O18 C29 1.259(3) . ?
O19 C34 1.430(3) . ?
O20 C35 1.424(3) . ?
O21 C36 1.259(3) . ?
O22 C36 1.268(3) . ?
O23 C41D 1.411(16) . ?
O23 C41 1.436(5) . ?
O24 C42 1.418(3) . ?
O25 C43 1.261(3) . ?
O26 C43 1.263(3) . ?
O27 C48 1.433(4) . ?
O28 C49 1.424(4) . ?
O29 C50 1.264(3) . ?
O30 C50 1.260(3) . ?
O31 C55D 1.373(12) . ?
O31 C55 1.460(5) . ?
O32 C56 1.423(3) . ?
O33 C57 1.265(3) . ?
O34 C57 1.265(3) . ?
O35 C62 1.418(3) . ?
O36 C63 1.425(3) . ?
O37 C64 1.263(3) . ?
O38 C64 1.270(3) . ?
O39 C70 1.414(4) . ?
O40 C69 1.422(4) . ?
C1 C2 1.528(4) . ?
C2 C4 1.510(5) . ?
C2 C5 1.516(5) . ?
C2 C3 1.546(6) . ?
C3 H3A 0.9800 . ?
C3 H3B 0.9800 . ?
C3 H3C 0.9800 . ?
C4 H4A 0.9800 . ?
C4 H4B 0.9800 . ?
C4 H4C 0.9800 . ?
C5 H5A 0.9800 . ?
C5 H5B 0.9800 . ?
C5 H5C 0.9800 . ?
C6 H6A 0.9800 . ?
C6 H6B 0.9800 . ?
C6 H6C 0.9800 . ?
C7 H7A 0.9800 . ?
C7 H7B 0.9800 . ?
C7 H7C 0.9800 . ?
C8 C9 1.525(4) . ?
C9 C11 1.519(4) . ?
C9 C12 1.531(5) . ?
C9 C10 1.547(6) . ?
C10 H10A 0.9800 . ?
C10 H10B 0.9800 . ?
C10 H10C 0.9800 . ?
C11 H11A 0.9800 . ?
C11 H11B 0.9800 . ?
C11 H11C 0.9800 . ?
C12 H12A 0.9800 . ?
C12 H12B 0.9800 . ?
C12 H12C 0.9800 . ?
C13 H13A 0.9800 . ?
C13 H13B 0.9800 . ?
C13 H13C 0.9800 . ?
C14 H14A 0.9800 . ?
C14 H14B 0.9800 . ?
C14 H14C 0.9800 . ?
C15 C16 1.533(4) . ?
C16 C18 1.482(5) . ?
C16 C17 1.487(7) . ?
C16 C19 1.500(7) . ?
C17 H17A 0.9800 . ?
C17 H17B 0.9800 . ?
C17 H17C 0.9800 . ?
C18 H18A 0.9800 . ?
C18 H18B 0.9800 . ?
C18 H18C 0.9800 . ?
C19 H19A 0.9800 . ?
C19 H19B 0.9800 . ?
C19 H19C 0.9800 . ?
C20 H20A 0.9800 . ?
C20 H20B 0.9800 . ?
C20 H20C 0.9800 . ?
C21 H21A 0.9800 . ?
C21 H21B 0.9800 . ?
C21 H21C 0.9800 . ?
C22 C23 1.529(3) . ?
C23 C25 1.521(4) . ?
C23 C24 1.523(4) . ?
C23 C26 1.528(4) . ?
C24 H24A 0.9800 . ?
C24 H24B 0.9800 . ?
C24 H24C 0.9800 . ?
C25 H25A 0.9800 . ?
C25 H25B 0.9800 . ?
C25 H25C 0.9800 . ?
C26 H26A 0.9800 . ?
C26 H26B 0.9800 . ?
C26 H26C 0.9800 . ?
C27 H27A 0.9800 . ?
C27 H27B 0.9800 . ?
C27 H27C 0.9800 . ?
C28 H28A 0.9800 . ?
C28 H28B 0.9800 . ?
C28 H28C 0.9800 . ?
C29 C30 1.529(3) . ?
C30 C32 1.522(4) . ?
C30 C31 1.523(4) . ?
C30 C33 1.538(4) . ?
C31 H31A 0.9800 . ?
C31 H31B 0.9800 . ?
C31 H31C 0.9800 . ?
C32 H32A 0.9800 . ?
C32 H32B 0.9800 . ?
C32 H32C 0.9800 . ?
C33 H33A 0.9800 . ?
C33 H33B 0.9800 . ?
C33 H33C 0.9800 . ?
C34 H34A 0.9800 . ?
C34 H34B 0.9800 . ?
C34 H34C 0.9800 . ?
C35 H35A 0.9800 . ?
C35 H35B 0.9800 . ?
C35 H35C 0.9800 . ?
C36 C37 1.511(4) . ?
C37 C38D 1.483(14) . ?
C37 C39 1.489(8) . ?
C37 C40 1.505(5) . ?
C37 C40D 1.515(17) . ?
C37 C39D 1.528(17) . ?
C37 C38 1.537(7) . ?
C38 H38A 0.9800 . ?
C38 H38B 0.9800 . ?
C38 H38C 0.9800 . ?
C38 H38E 1.2447 . ?
C38 H40E 1.2844 . ?
C39 H39A 0.9800 . ?
C39 H39B 0.9800 . ?
C39 H39C 0.9800 . ?
C39 H38D 1.0666 . ?
C39 H38F 1.5804 . ?
C39 H39D 1.5487 . ?
C40 H40A 0.9800 . ?
C40 H40B 0.9800 . ?
C40 H40C 0.9800 . ?
C40 H39E 1.5173 . ?
C40 H39F 1.2251 . ?
C40 H40D 1.1001 . ?
C38D H38A 1.3997 . ?
C38D H39B 1.2217 . ?
C38D H39C 1.4268 . ?
C38D H38D 0.9800 . ?
C38D H38E 0.9800 . ?
C38D H38F 0.9800 . ?
C39D H39A 1.4900 . ?
C39D H40A 1.0441 . ?
C39D H39D 0.9800 . ?
C39D H39E 0.9800 . ?
C39D H39F 0.9800 . ?
C40D H38B 1.3915 . ?
C40D H40C 1.2666 . ?
C40D H40D 0.9800 . ?
C40D H40E 0.9800 . ?
C40D H40F 0.9800 . ?
C41 H41A 0.9800 . ?
C41 H41B 0.9800 . ?
C41 H41C 0.9800 . ?
C41D H41D 0.9800 . ?
C41D H41E 0.9800 . ?
C41D H41F 0.9800 . ?
C42 H42A 0.9800 . ?
C42 H42B 0.9800 . ?
C42 H42C 0.9800 . ?
C43 C44 1.529(4) . ?
C44 C47D 1.44(3) . ?
C44 C45D 1.440(18) . ?
C44 C45 1.456(8) . ?
C44 C46D 1.521(18) . ?
C44 C46 1.538(5) . ?
C44 C47 1.544(8) . ?
C45 H45A 0.9800 . ?
C45 H45B 0.9800 . ?
C45 H45C 0.9800 . ?
C45 H45F 1.2692 . ?
C45 H47D 1.2225 . ?
C46 H46A 0.9800 . ?
C46 H46B 0.9800 . ?
C46 H46C 0.9800 . ?
C46 H45D 1.3227 . ?
C46 H45E 1.3764 . ?
C46 H46D 1.3271 . ?
C47 H47A 0.9800 . ?
C47 H47B 0.9800 . ?
C47 H47C 0.9800 . ?
C47 H46E 0.8635 . ?
C47 H47E 1.2685 . ?
C45D H45B 1.5268 . ?
C45D H46B 1.1369 . ?
C45D H45D 0.9800 . ?
C45D H45E 0.9800 . ?
C45D H45F 0.9800 . ?
C46D H46A 1.4019 . ?
C46D H47B 1.2267 . ?
C46D H47C 1.5129 . ?
C46D H46D 0.9800 . ?
C46D H46E 0.9800 . ?
C46D H46F 0.9800 . ?
C47D H45C 1.1461 . ?
C47D H47A 1.3910 . ?
C47D H47D 0.9800 . ?
C47D H47E 0.9800 . ?
C47D H47F 0.9800 . ?
C48 H48A 0.9800 . ?
C48 H48B 0.9800 . ?
C48 H48C 0.9800 . ?
C49 H49A 0.9800 . ?
C49 H49B 0.9800 . ?
C49 H49C 0.9800 . ?
C50 C51 1.523(4) . ?
C51 C52 1.511(5) . ?
C51 C54 1.515(5) . ?
C51 C53 1.541(5) . ?
C52 H52A 0.9800 . ?
C52 H52B 0.9800 . ?
C52 H52C 0.9800 . ?
C53 H53A 0.9800 . ?
C53 H53B 0.9800 . ?
C53 H53C 0.9800 . ?
C54 H54A 0.9800 . ?
C54 H54B 0.9800 . ?
C54 H54C 0.9800 . ?
C55 H55A 0.9800 . ?
C55 H55B 0.9800 . ?
C55 H55C 0.9800 . ?
C55D H55D 0.9800 . ?
C55D H55E 0.9800 . ?
C55D H55F 0.9800 . ?
C56 H56A 0.9800 . ?
C56 H56B 0.9800 . ?
C56 H56C 0.9800 . ?
C57 C58 1.529(4) . ?
C58 C60 1.514(5) . ?
C58 C59 1.530(4) . ?
C58 C61 1.532(4) . ?
C59 H59A 0.9800 . ?
C59 H59B 0.9800 . ?
C59 H59C 0.9800 . ?
C60 H60A 0.9800 . ?
C60 H60B 0.9800 . ?
C60 H60C 0.9800 . ?
C61 H61A 0.9800 . ?
C61 H61B 0.9800 . ?
C61 H61C 0.9800 . ?
C62 H62A 0.9800 . ?
C62 H62B 0.9800 . ?
C62 H62C 0.9800 . ?
C63 H63A 0.9800 . ?
C63 H63B 0.9800 . ?
C63 H63C 0.9800 . ?
C64 C65 1.528(4) . ?
C65 C68 1.520(4) . ?
C65 C66 1.527(4) . ?
C65 C67 1.532(4) . ?
C66 H66A 0.9800 . ?
C66 H66B 0.9800 . ?
C66 H66C 0.9800 . ?
C67 H67A 0.9800 . ?
C67 H67B 0.9800 . ?
C67 H67C 0.9800 . ?
C68 H68A 0.9800 . ?
C68 H68B 0.9800 . ?
C68 H68C 0.9800 . ?
C69 H69A 0.9800 . ?
C69 H69B 0.9800 . ?
C69 H69C 0.9800 . ?
C70 H70A 0.9800 . ?
C70 H70B 0.9800 . ?
C70 H70C 0.9800 . ?
Cl1S C1S 1.737(4) . ?
Cl2S C1S 1.764(4) . ?
Cl3S C1S 1.748(4) . ?
C1S H1SA 1.0000 . ?

loop_
_geom_torsion_atom_site_label_1
_geom_torsion_atom_site_label_2
_geom_torsion_atom_site_label_3
_geom_torsion_atom_site_label_4
_geom_torsion
_geom_torsion_site_symmetry_1
_geom_torsion_site_symmetry_2
_geom_torsion_site_symmetry_3
_geom_torsion_site_symmetry_4
_geom_torsion_publ_flag
O4 Fe1 O1 C1 -38.9(2) . . . . ?
O39 Fe1 O1 C1 161.4(4) . . . . ?
O40 Fe1 O1 C1 136.7(2) . . . . ?
O3 Fe1 O1 C1 38.9(2) . . . . ?
O38 Fe1 O1 C1 -131.5(2) . . . . ?
O4 Fe2 O2 C1 37.7(2) . . . . ?
O3 Fe2 O2 C1 -40.4(2) . . . . ?
O8 Fe2 O2 C1 -138.9(2) . . . . ?
O7 Fe2 O2 C1 -161.8(4) . . . . ?
O5 Fe2 O2 C1 130.7(2) . . . . ?
O4 Fe2 O3 C6 -157.5(2) . . . . ?
O8 Fe2 O3 C6 26.7(2) . . . . ?
O7 Fe2 O3 C6 106.3(2) . . . . ?
O5 Fe2 O3 C6 -124.2(5) . . . . ?
O2 Fe2 O3 C6 -64.8(2) . . . . ?
O4 Fe2 O3 Fe1 -18.42(7) . . . . ?
O8 Fe2 O3 Fe1 165.84(7) . . . . ?
O7 Fe2 O3 Fe1 -114.55(8) . . . . ?
O5 Fe2 O3 Fe1 14.9(5) . . . . ?
O2 Fe2 O3 Fe1 74.33(8) . . . . ?
O4 Fe1 O3 C6 156.6(2) . . . . ?
O39 Fe1 O3 C6 -106.8(2) . . . . ?
O40 Fe1 O3 C6 -27.8(2) . . . . ?
O38 Fe1 O3 C6 127.8(4) . . . . ?
O1 Fe1 O3 C6 64.3(2) . . . . ?
O4 Fe1 O3 Fe2 18.43(7) . . . . ?
O39 Fe1 O3 Fe2 115.11(8) . . . . ?
O40 Fe1 O3 Fe2 -165.94(8) . . . . ?
O38 Fe1 O3 Fe2 -10.4(5) . . . . ?
O1 Fe1 O3 Fe2 -73.85(8) . . . . ?
O3 Fe2 O4 C7 163.3(2) . . . . ?
O8 Fe2 O4 C7 -144.6(8) . . . . ?
O7 Fe2 O4 C7 -101.7(2) . . . . ?
O5 Fe2 O4 C7 -11.0(2) . . . . ?
O2 Fe2 O4 C7 74.9(2) . . . . ?
O3 Fe2 O4 Fe1 18.56(7) . . . . ?
O8 Fe2 O4 Fe1 70.7(8) . . . . ?
O7 Fe2 O4 Fe1 113.55(8) . . . . ?
O5 Fe2 O4 Fe1 -155.76(8) . . . . ?
O2 Fe2 O4 Fe1 -69.91(8) . . . . ?
O39 Fe1 O4 C7 100.9(2) . . . . ?
O40 Fe1 O4 C7 150.6(7) . . . . ?
O3 Fe1 O4 C7 -164.0(2) . . . . ?
O38 Fe1 O4 C7 10.8(2) . . . . ?
O1 Fe1 O4 C7 -75.4(2) . . . . ?
O39 Fe1 O4 Fe2 -113.59(8) . . . . ?
O40 Fe1 O4 Fe2 -63.8(8) . . . . ?
O3 Fe1 O4 Fe2 -18.47(7) . . . . ?
O38 Fe1 O4 Fe2 156.39(8) . . . . ?
O1 Fe1 O4 Fe2 70.10(8) . . . . ?
O4 Fe2 O5 C8 -145.4(2) . . . . ?
O3 Fe2 O5 C8 -178.0(4) . . . . ?
O8 Fe2 O5 C8 30.7(2) . . . . ?
O7 Fe2 O5 C8 -48.1(2) . . . . ?
O2 Fe2 O5 C8 122.3(2) . . . . ?
O11 Fe3 O6 C8 179.7(4) . . . . ?
O12 Fe3 O6 C8 147.4(2) . . . . ?
O7 Fe3 O6 C8 49.7(2) . . . . ?
O8 Fe3 O6 C8 -29.4(2) . . . . ?
O9 Fe3 O6 C8 -121.9(3) . . . . ?
O11 Fe3 O7 C13 -21.1(2) . . . . ?
O12 Fe3 O7 C13 58.1(2) . . . . ?
O8 Fe3 O7 C13 -117.8(2) . . . . ?
O9 Fe3 O7 C13 -146.5(5) . . . . ?
O6 Fe3 O7 C13 151.3(2) . . . . ?
O11 Fe3 O7 Fe2 114.64(8) . . . . ?
O12 Fe3 O7 Fe2 -166.09(7) . . . . ?
O8 Fe3 O7 Fe2 17.99(7) . . . . ?
O9 Fe3 O7 Fe2 -10.8(5) . . . . ?
O6 Fe3 O7 Fe2 -72.92(8) . . . . ?
O4 Fe2 O7 C13 -58.7(2) . . . . ?
O3 Fe2 O7 C13 20.1(2) . . . . ?
O8 Fe2 O7 C13 117.6(2) . . . . ?
O5 Fe2 O7 C13 -151.9(2) . . . . ?
O2 Fe2 O7 C13 140.9(4) . . . . ?
O4 Fe2 O7 Fe3 165.71(7) . . . . ?
O3 Fe2 O7 Fe3 -115.48(8) . . . . ?
O8 Fe2 O7 Fe3 -17.99(7) . . . . ?
O5 Fe2 O7 Fe3 72.51(8) . . . . ?
O2 Fe2 O7 Fe3 5.3(5) . . . . ?
O11 Fe3 O8 C14 95.2(2) . . . . ?
O12 Fe3 O8 C14 138.5(8) . . . . ?
O7 Fe3 O8 C14 -169.9(2) . . . . ?
O9 Fe3 O8 C14 5.6(2) . . . . ?
O6 Fe3 O8 C14 -80.0(2) . . . . ?
O11 Fe3 O8 Fe2 -112.98(8) . . . . ?
O12 Fe3 O8 Fe2 -69.7(9) . . . . ?
O7 Fe3 O8 Fe2 -18.03(7) . . . . ?
O9 Fe3 O8 Fe2 157.40(8) . . . . ?
O6 Fe3 O8 Fe2 71.82(8) . . . . ?
O4 Fe2 O8 C14 -146.8(8) . . . . ?
O3 Fe2 O8 C14 -95.5(2) . . . . ?
O7 Fe2 O8 C14 169.7(2) . . . . ?
O5 Fe2 O8 C14 79.5(2) . . . . ?
O2 Fe2 O8 C14 -6.2(2) . . . . ?
O4 Fe2 O8 Fe3 61.5(8) . . . . ?
O3 Fe2 O8 Fe3 112.80(8) . . . . ?
O7 Fe2 O8 Fe3 17.97(7) . . . . ?
O5 Fe2 O8 Fe3 -72.21(8) . . . . ?
O2 Fe2 O8 Fe3 -157.95(8) . . . . ?
O11 Fe3 O9 C15 46.2(2) . . . . ?
O12 Fe3 O9 C15 -32.4(2) . . . . ?
O7 Fe3 O9 C15 172.1(4) . . . . ?
O8 Fe3 O9 C15 143.8(2) . . . . ?
O6 Fe3 O9 C15 -125.5(2) . . . . ?
O12 Fe4 O10 C15 35.2(3) . . . . ?
O16 Fe4 O10 C15 -139.5(2) . . . . ?
O15 Fe4 O10 C15 -179(36) . . . . ?
O11 Fe4 O10 C15 -43.5(2) . . . . ?
O13 Fe4 O10 C15 130.8(3) . . . . ?
O12 Fe3 O11 C20 153.3(2) . . . . ?
O7 Fe3 O11 C20 -110.04(19) . . . . ?
O8 Fe3 O11 C20 -30.3(2) . . . . ?
O9 Fe3 O11 C20 62.2(2) . . . . ?
O6 Fe3 O11 C20 120.4(5) . . . . ?
O12 Fe3 O11 Fe4 16.76(8) . . . . ?
O7 Fe3 O11 Fe4 113.38(8) . . . . ?
O8 Fe3 O11 Fe4 -166.85(8) . . . . ?
O9 Fe3 O11 Fe4 -74.37(8) . . . . ?
O6 Fe3 O11 Fe4 -16.2(5) . . . . ?
O12 Fe4 O11 C20 -153.3(2) . . . . ?
O16 Fe4 O11 C20 31.6(2) . . . . ?
O15 Fe4 O11 C20 111.39(19) . . . . ?
O10 Fe4 O11 C20 -63.2(2) . . . . ?
O13 Fe4 O11 C20 -111.5(6) . . . . ?
O12 Fe4 O11 Fe3 -16.83(8) . . . . ?
O16 Fe4 O11 Fe3 168.02(8) . . . . ?
O15 Fe4 O11 Fe3 -112.15(8) . . . . ?
O10 Fe4 O11 Fe3 73.27(8) . . . . ?
O13 Fe4 O11 Fe3 24.9(6) . . . . ?
O16 Fe4 O12 C21 -159.0(6) . . . . ?
O15 Fe4 O12 C21 -106.4(2) . . . . ?
O11 Fe4 O12 C21 158.5(2) . . . . ?
O10 Fe4 O12 C21 69.2(2) . . . . ?
O13 Fe4 O12 C21 -16.4(2) . . . . ?
O16 Fe4 O12 Fe3 59.3(7) . . . . ?
O15 Fe4 O12 Fe3 111.84(8) . . . . ?
O11 Fe4 O12 Fe3 16.79(7) . . . . ?
O10 Fe4 O12 Fe3 -72.57(9) . . . . ?
O13 Fe4 O12 Fe3 -158.13(8) . . . . ?
O11 Fe3 O12 C21 -157.5(2) . . . . ?
O7 Fe3 O12 C21 107.6(2) . . . . ?
O8 Fe3 O12 C21 158.6(8) . . . . ?
O9 Fe3 O12 C21 -68.4(2) . . . . ?
O6 Fe3 O12 C21 17.2(2) . . . . ?
O11 Fe3 O12 Fe4 -16.83(7) . . . . ?
O7 Fe3 O12 Fe4 -111.72(8) . . . . ?
O8 Fe3 O12 Fe4 -60.7(9) . . . . ?
O9 Fe3 O12 Fe4 72.24(9) . . . . ?
O6 Fe3 O12 Fe4 157.83(8) . . . . ?
O12 Fe4 O13 C22 -140.2(2) . . . . ?
O16 Fe4 O13 C22 35.4(2) . . . . ?
O15 Fe4 O13 C22 -43.9(2) . . . . ?
O11 Fe4 O13 C22 178.7(5) . . . . ?
O10 Fe4 O13 C22 130.2(2) . . . . ?
O19 Fe5 O14 C22 159.1(4) . . . . ?
O15 Fe5 O14 C22 44.3(2) . . . . ?
O20 Fe5 O14 C22 143.3(2) . . . . ?
O16 Fe5 O14 C22 -34.6(2) . . . . ?
O17 Fe5 O14 C22 -126.8(2) . . . . ?
O12 Fe4 O15 C27 34.9(2) . . . . ?
O16 Fe4 O15 C27 -150.9(2) . . . . ?
O11 Fe4 O15 C27 114.1(2) . . . . ?
O10 Fe4 O15 C27 -110.4(6) . . . . ?
O13 Fe4 O15 C27 -60.7(2) . . . . ?
O12 Fe4 O15 Fe5 169.94(8) . . . . ?
O16 Fe4 O15 Fe5 -15.84(8) . . . . ?
O11 Fe4 O15 Fe5 -110.82(8) . . . . ?
O10 Fe4 O15 Fe5 24.7(6) . . . . ?
O13 Fe4 O15 Fe5 74.34(8) . . . . ?
O19 Fe5 O15 C27 -109.8(2) . . . . ?
O20 Fe5 O15 C27 -30.6(2) . . . . ?
O16 Fe5 O15 C27 151.4(2) . . . . ?
O17 Fe5 O15 C27 121.0(4) . . . . ?
O14 Fe5 O15 C27 61.6(2) . . . . ?
O19 Fe5 O15 Fe4 114.52(8) . . . . ?
O20 Fe5 O15 Fe4 -166.23(7) . . . . ?
O16 Fe5 O15 Fe4 15.75(7) . . . . ?
O17 Fe5 O15 Fe4 -14.7(5) . . . . ?
O14 Fe5 O15 Fe4 -74.04(8) . . . . ?
O12 Fe4 O16 C28 -152.0(6) . . . . ?
O15 Fe4 O16 C28 154.6(2) . . . . ?
O11 Fe4 O16 C28 -110.3(2) . . . . ?
O10 Fe4 O16 C28 -20.4(2) . . . . ?
O13 Fe4 O16 C28 65.2(2) . . . . ?
O12 Fe4 O16 Fe5 69.2(7) . . . . ?
O15 Fe4 O16 Fe5 15.74(7) . . . . ?
O11 Fe4 O16 Fe5 110.91(8) . . . . ?
O10 Fe4 O16 Fe5 -159.22(8) . . . . ?
O13 Fe4 O16 Fe5 -73.64(8) . . . . ?
O19 Fe5 O16 C28 112.8(2) . . . . ?
O15 Fe5 O16 C28 -153.8(2) . . . . ?
O20 Fe5 O16 C28 162.7(15) . . . . ?
O17 Fe5 O16 C28 21.0(2) . . . . ?
O14 Fe5 O16 C28 -65.0(2) . . . . ?
O19 Fe5 O16 Fe4 -109.13(8) . . . . ?
O15 Fe5 O16 Fe4 -15.74(7) . . . . ?
O20 Fe5 O16 Fe4 -59.2(16) . . . . ?
O17 Fe5 O16 Fe4 159.05(8) . . . . ?
O14 Fe5 O16 Fe4 73.12(8) . . . . ?
O19 Fe5 O17 C29 43.8(2) . . . . ?
O15 Fe5 O17 C29 173.3(4) . . . . ?
O20 Fe5 O17 C29 -34.8(2) . . . . ?
O16 Fe5 O17 C29 143.5(2) . . . . ?
O14 Fe5 O17 C29 -127.1(2) . . . . ?
O19 Fe6 O18 C29 -44.9(2) . . . . ?
O23 Fe6 O18 C29 -168.5(4) . . . . ?
O24 Fe6 O18 C29 -144.2(2) . . . . ?
O20 Fe6 O18 C29 33.4(2) . . . . ?
O21 Fe6 O18 C29 124.8(2) . . . . ?
O15 Fe5 O19 C34 -28.6(2) . . . . ?
O20 Fe5 O19 C34 -126.7(2) . . . . ?
O16 Fe5 O19 C34 51.1(2) . . . . ?
O17 Fe5 O19 C34 143.5(2) . . . . ?
O14 Fe5 O19 C34 -142.8(5) . . . . ?
O15 Fe5 O19 Fe6 116.87(8) . . . . ?
O20 Fe5 O19 Fe6 18.71(8) . . . . ?
O16 Fe5 O19 Fe6 -163.51(8) . . . . ?
O17 Fe5 O19 Fe6 -71.11(9) . . . . ?
O14 Fe5 O19 Fe6 2.6(5) . . . . ?
O23 Fe6 O19 C34 27.9(2) . . . . ?
O24 Fe6 O19 C34 -50.7(2) . . . . ?
O20 Fe6 O19 C34 127.3(2) . . . . ?
O18 Fe6 O19 C34 -142.6(2) . . . . ?
O21 Fe6 O19 C34 142.0(4) . . . . ?
O23 Fe6 O19 Fe5 -118.10(8) . . . . ?
O24 Fe6 O19 Fe5 163.31(8) . . . . ?
O20 Fe6 O19 Fe5 -18.66(8) . . . . ?
O18 Fe6 O19 Fe5 71.40(9) . . . . ?
O21 Fe6 O19 Fe5 -4.0(5) . . . . ?
O19 Fe5 O20 C35 -164.2(2) . . . . ?
O15 Fe5 O20 C35 102.4(2) . . . . ?
O16 Fe5 O20 C35 145.6(15) . . . . ?
O17 Fe5 O20 C35 -72.7(2) . . . . ?
O14 Fe5 O20 C35 13.2(2) . . . . ?
O19 Fe5 O20 Fe6 -18.39(7) . . . . ?
O15 Fe5 O20 Fe6 -111.84(8) . . . . ?
O16 Fe5 O20 Fe6 -68.7(16) . . . . ?
O17 Fe5 O20 Fe6 73.06(8) . . . . ?
O14 Fe5 O20 Fe6 159.01(8) . . . . ?
O19 Fe6 O20 C35 164.0(2) . . . . ?
O23 Fe6 O20 C35 -102.7(2) . . . . ?
O24 Fe6 O20 C35 -157.7(14) . . . . ?
O18 Fe6 O20 C35 73.0(2) . . . . ?
O21 Fe6 O20 C35 -13.3(2) . . . . ?
O19 Fe6 O20 Fe5 18.35(7) . . . . ?
O23 Fe6 O20 Fe5 111.56(8) . . . . ?
O24 Fe6 O20 Fe5 56.6(15) . . . . ?
O18 Fe6 O20 Fe5 -72.72(8) . . . . ?
O21 Fe6 O20 Fe5 -158.95(8) . . . . ?
O19 Fe6 O21 C36 -156.6(4) . . . . ?
O23 Fe6 O21 C36 -41.9(3) . . . . ?
O24 Fe6 O21 C36 36.0(3) . . . . ?
O20 Fe6 O21 C36 -142.2(3) . . . . ?
O18 Fe6 O21 C36 127.6(3) . . . . ?
O24 Fe7 O22 C36 -34.4(2) . . . . ?
O28 Fe7 O22 C36 141.4(2) . . . . ?
O23 Fe7 O22 C36 43.6(2) . . . . ?
O27 Fe7 O22 C36 -179(38) . . . . ?
O25 Fe7 O22 C36 -127.7(2) . . . . ?
O19 Fe6 O23 C41D 51(3) . . . . ?
O24 Fe6 O23 C41D 150(3) . . . . ?
O20 Fe6 O23 C41D -28(3) . . . . ?
O18 Fe6 O23 C41D 174(3) . . . . ?
O21 Fe6 O23 C41D -119(3) . . . . ?
O19 Fe6 O23 C41 104.6(4) . . . . ?
O24 Fe6 O23 C41 -157.0(4) . . . . ?
O20 Fe6 O23 C41 25.6(4) . . . . ?
O18 Fe6 O23 C41 -132.1(5) . . . . ?
O21 Fe6 O23 C41 -65.7(4) . . . . ?
O19 Fe6 O23 Fe7 -116.12(8) . . . . ?
O24 Fe6 O23 Fe7 -17.74(8) . . . . ?
O20 Fe6 O23 Fe7 164.90(8) . . . . ?
O18 Fe6 O23 Fe7 7.1(5) . . . . ?
O21 Fe6 O23 Fe7 73.62(9) . . . . ?
O24 Fe7 O23 C41D -150(2) . . . . ?
O28 Fe7 O23 C41D 24(2) . . . . ?
O27 Fe7 O23 C41D -56(2) . . . . ?
O22 Fe7 O23 C41D 118(2) . . . . ?
O25 Fe7 O23 C41D 172(2) . . . . ?
O24 Fe7 O23 C41 156.4(4) . . . . ?
O28 Fe7 O23 C41 -29.4(4) . . . . ?
O27 Fe7 O23 C41 -109.2(4) . . . . ?
O22 Fe7 O23 C41 64.3(4) . . . . ?
O25 Fe7 O23 C41 118.5(5) . . . . ?
O24 Fe7 O23 Fe6 17.80(8) . . . . ?
O28 Fe7 O23 Fe6 -168.00(8) . . . . ?
O27 Fe7 O23 Fe6 112.28(8) . . . . ?
O22 Fe7 O23 Fe6 -74.28(9) . . . . ?
O25 Fe7 O23 Fe6 -20.0(5) . . . . ?
O28 Fe7 O24 C42 137.8(6) . . . . ?
O23 Fe7 O24 C42 -167.2(3) . . . . ?
O27 Fe7 O24 C42 95.8(2) . . . . ?
O22 Fe7 O24 C42 -78.6(2) . . . . ?
O25 Fe7 O24 C42 6.3(2) . . . . ?
O28 Fe7 O24 Fe6 -72.7(7) . . . . ?
O23 Fe7 O24 Fe6 -17.78(8) . . . . ?
O27 Fe7 O24 Fe6 -114.73(8) . . . . ?
O22 Fe7 O24 Fe6 70.83(9) . . . . ?
O25 Fe7 O24 Fe6 155.71(8) . . . . ?
O19 Fe6 O24 C42 -99.1(2) . . . . ?
O23 Fe6 O24 C42 167.5(3) . . . . ?
O20 Fe6 O24 C42 -137.0(14) . . . . ?
O18 Fe6 O24 C42 -7.7(2) . . . . ?
O21 Fe6 O24 C42 78.6(2) . . . . ?
O19 Fe6 O24 Fe7 111.18(8) . . . . ?
O23 Fe6 O24 Fe7 17.82(8) . . . . ?
O20 Fe6 O24 Fe7 73.3(15) . . . . ?
O18 Fe6 O24 Fe7 -157.42(8) . . . . ?
O21 Fe6 O24 Fe7 -71.16(9) . . . . ?
O24 Fe7 O25 C43 138.7(3) . . . . ?
O28 Fe7 O25 C43 -36.0(3) . . . . ?
O23 Fe7 O25 C43 175.7(4) . . . . ?
O27 Fe7 O25 C43 42.8(3) . . . . ?
O22 Fe7 O25 C43 -129.7(3) . . . . ?
O32 Fe8 O26 C43 -140.4(3) . . . . ?
O28 Fe8 O26 C43 34.2(3) . . . . ?
O31 Fe8 O26 C43 -179.5(5) . . . . ?
O27 Fe8 O26 C43 -44.4(3) . . . . ?
O29 Fe8 O26 C43 129.0(3) . . . . ?
O24 Fe7 O27 C48 -31.33(19) . . . . ?
O28 Fe7 O27 C48 153.46(19) . . . . ?
O23 Fe7 O27 C48 -110.07(19) . . . . ?
O22 Fe7 O27 C48 113.1(5) . . . . ?
O25 Fe7 O27 C48 62.09(19) . . . . ?
O24 Fe7 O27 Fe8 -167.22(8) . . . . ?
O28 Fe7 O27 Fe8 17.56(8) . . . . ?
O23 Fe7 O27 Fe8 114.04(8) . . . . ?
O22 Fe7 O27 Fe8 -22.7(5) . . . . ?
O25 Fe7 O27 Fe8 -73.80(8) . . . . ?
O32 Fe8 O27 C48 32.97(19) . . . . ?
O28 Fe8 O27 C48 -153.38(19) . . . . ?
O31 Fe8 O27 C48 111.97(19) . . . . ?
O29 Fe8 O27 C48 -107.3(5) . . . . ?
O26 Fe8 O27 C48 -61.31(19) . . . . ?
O32 Fe8 O27 Fe7 168.82(8) . . . . ?
O28 Fe8 O27 Fe7 -17.52(8) . . . . ?
O31 Fe8 O27 Fe7 -112.17(8) . . . . ?
O29 Fe8 O27 Fe7 28.6(6) . . . . ?
O26 Fe8 O27 Fe7 74.55(8) . . . . ?
O24 Fe7 O28 C49 153.0(6) . . . . ?
O23 Fe7 O28 C49 99.0(3) . . . . ?
O27 Fe7 O28 C49 -164.3(3) . . . . ?
O22 Fe7 O28 C49 9.5(3) . . . . ?
O25 Fe7 O28 C49 -75.4(3) . . . . ?
O24 Fe7 O28 Fe8 -60.4(7) . . . . ?
O23 Fe7 O28 Fe8 -114.32(8) . . . . ?
O27 Fe7 O28 Fe8 -17.65(8) . . . . ?
O22 Fe7 O28 Fe8 156.14(8) . . . . ?
O25 Fe7 O28 Fe8 71.29(9) . . . . ?
O32 Fe8 O28 C49 -145.4(5) . . . . ?
O31 Fe8 O28 C49 -99.0(3) . . . . ?
O27 Fe8 O28 C49 164.5(3) . . . . ?
O29 Fe8 O28 C49 -8.9(3) . . . . ?
O26 Fe8 O28 C49 75.7(3) . . . . ?
O32 Fe8 O28 Fe7 67.8(6) . . . . ?
O31 Fe8 O28 Fe7 114.17(8) . . . . ?
O27 Fe8 O28 Fe7 17.65(8) . . . . ?
O29 Fe8 O28 Fe7 -155.74(8) . . . . ?
O26 Fe8 O28 Fe7 -71.08(9) . . . . ?
O32 Fe8 O29 C50 33.0(2) . . . . ?
O28 Fe8 O29 C50 -141.3(2) . . . . ?
O31 Fe8 O29 C50 -45.3(2) . . . . ?
O27 Fe8 O29 C50 173.5(4) . . . . ?
O26 Fe8 O29 C50 127.3(2) . . . . ?
O35 Fe9 O30 C50 168.2(5) . . . . ?
O31 Fe9 O30 C50 44.6(2) . . . . ?
O32 Fe9 O30 C50 -33.8(2) . . . . ?
O36 Fe9 O30 C50 142.6(2) . . . . ?
O33 Fe9 O30 C50 -128.6(3) . . . . ?
O35 Fe9 O31 C55D -41.9(13) . . . . ?
O32 Fe9 O31 C55D -138.8(13) . . . . ?
O36 Fe9 O31 C55D 37.7(13) . . . . ?
O30 Fe9 O31 C55D 130.6(13) . . . . ?
O33 Fe9 O31 C55D -178.0(14) . . . . ?
O35 Fe9 O31 C55 -108.3(3) . . . . ?
O32 Fe9 O31 C55 154.7(3) . . . . ?
O36 Fe9 O31 C55 -28.7(3) . . . . ?
O30 Fe9 O31 C55 64.2(3) . . . . ?
O33 Fe9 O31 C55 115.6(6) . . . . ?
O35 Fe9 O31 Fe8 114.31(9) . . . . ?
O32 Fe9 O31 Fe8 17.37(8) . . . . ?
O36 Fe9 O31 Fe8 -166.10(8) . . . . ?
O30 Fe9 O31 Fe8 -73.18(9) . . . . ?
O33 Fe9 O31 Fe8 -21.8(6) . . . . ?
O32 Fe8 O31 C55D 139.8(13) . . . . ?
O28 Fe8 O31 C55D -34.1(13) . . . . ?
O27 Fe8 O31 C55D 45.1(13) . . . . ?
O29 Fe8 O31 C55D -129.1(13) . . . . ?
O26 Fe8 O31 C55D 179.7(14) . . . . ?
O32 Fe8 O31 C55 -154.2(3) . . . . ?
O28 Fe8 O31 C55 31.9(3) . . . . ?
O27 Fe8 O31 C55 111.2(3) . . . . ?
O29 Fe8 O31 C55 -63.0(3) . . . . ?
O26 Fe8 O31 C55 -114.2(6) . . . . ?
O32 Fe8 O31 Fe9 -17.39(8) . . . . ?
O28 Fe8 O31 Fe9 168.67(8) . . . . ?
O27 Fe8 O31 Fe9 -112.03(9) . . . . ?
O29 Fe8 O31 Fe9 73.74(9) . . . . ?
O26 Fe8 O31 Fe9 22.5(6) . . . . ?
O28 Fe8 O32 C56 -148.3(5) . . . . ?
O31 Fe8 O32 C56 164.4(2) . . . . ?
O27 Fe8 O32 C56 -99.1(2) . . . . ?
O29 Fe8 O32 C56 75.1(2) . . . . ?
O26 Fe8 O32 C56 -9.5(2) . . . . ?
O28 Fe8 O32 Fe9 64.6(6) . . . . ?
O31 Fe8 O32 Fe9 17.32(8) . . . . ?
O27 Fe8 O32 Fe9 113.82(8) . . . . ?
O29 Fe8 O32 Fe9 -72.03(9) . . . . ?
O26 Fe8 O32 Fe9 -156.61(8) . . . . ?
O35 Fe9 O32 C56 101.0(2) . . . . ?
O31 Fe9 O32 C56 -164.9(2) . . . . ?
O36 Fe9 O32 C56 151.0(9) . . . . ?
O30 Fe9 O32 C56 -75.6(2) . . . . ?
O33 Fe9 O32 C56 9.5(2) . . . . ?
O35 Fe9 O32 Fe8 -111.41(8) . . . . ?
O31 Fe9 O32 Fe8 -17.36(8) . . . . ?
O36 Fe9 O32 Fe8 -61.4(10) . . . . ?
O30 Fe9 O32 Fe8 71.97(9) . . . . ?
O33 Fe9 O32 Fe8 157.08(8) . . . . ?
O35 Fe9 O33 C57 49.3(2) . . . . ?
O31 Fe9 O33 C57 -174.3(5) . . . . ?
O32 Fe9 O33 C57 147.3(2) . . . . ?
O36 Fe9 O33 C57 -29.6(2) . . . . ?
O30 Fe9 O33 C57 -122.7(2) . . . . ?
O35 Fe10 O34 C57 -46.5(2) . . . . ?
O39 Fe10 O34 C57 -176.5(4) . . . . ?
O40 Fe10 O34 C57 -144.1(2) . . . . ?
O36 Fe10 O34 C57 32.3(2) . . . . ?
O37 Fe10 O34 C57 124.8(2) . . . . ?
O31 Fe9 O35 C62 -35.5(2) . . . . ?
O32 Fe9 O35 C62 43.5(2) . . . . ?
O36 Fe9 O35 C62 -132.7(2) . . . . ?
O30 Fe9 O35 C62 -158.8(5) . . . . ?
O33 Fe9 O35 C62 138.4(2) . . . . ?
O31 Fe9 O35 Fe10 114.25(9) . . . . ?
O32 Fe9 O35 Fe10 -166.74(8) . . . . ?
O36 Fe9 O35 Fe10 17.11(8) . . . . ?
O30 Fe9 O35 Fe10 -9.0(6) . . . . ?
O33 Fe9 O35 Fe10 -71.83(9) . . . . ?
O39 Fe10 O35 C62 33.3(3) . . . . ?
O40 Fe10 O35 C62 -45.4(3) . . . . ?
O36 Fe10 O35 C62 132.6(3) . . . . ?
O34 Fe10 O35 C62 -139.1(3) . . . . ?
O37 Fe10 O35 C62 143.6(5) . . . . ?
O39 Fe10 O35 Fe9 -116.36(8) . . . . ?
O40 Fe10 O35 Fe9 164.95(8) . . . . ?
O36 Fe10 O35 Fe9 -17.10(8) . . . . ?
O34 Fe10 O35 Fe9 71.21(9) . . . . ?
O37 Fe10 O35 Fe9 -6.1(6) . . . . ?
O35 Fe9 O36 C63 -158.0(2) . . . . ?
O31 Fe9 O36 C63 107.9(2) . . . . ?
O32 Fe9 O36 C63 151.4(9) . . . . ?
O30 Fe9 O36 C63 18.1(2) . . . . ?
O33 Fe9 O36 C63 -67.0(2) . . . . ?
O35 Fe9 O36 Fe10 -16.80(8) . . . . ?
O31 Fe9 O36 Fe10 -110.89(8) . . . . ?
O32 Fe9 O36 Fe10 -67.4(10) . . . . ?
O30 Fe9 O36 Fe10 159.26(8) . . . . ?
O33 Fe9 O36 Fe10 74.22(8) . . . . ?
O35 Fe10 O36 C63 157.2(2) . . . . ?
O39 Fe10 O36 C63 -109.9(2) . . . . ?
O40 Fe10 O36 C63 -173.9(10) . . . . ?
O34 Fe10 O36 C63 65.3(2) . . . . ?
O37 Fe10 O36 C63 -21.1(2) . . . . ?
O35 Fe10 O36 Fe9 16.78(8) . . . . ?
O39 Fe10 O36 Fe9 109.66(8) . . . . ?
O40 Fe10 O36 Fe9 45.7(11) . . . . ?
O34 Fe10 O36 Fe9 -75.13(8) . . . . ?
O37 Fe10 O36 Fe9 -161.53(8) . . . . ?
O35 Fe10 O37 C64 -152.2(5) . . . . ?
O39 Fe10 O37 C64 -41.5(3) . . . . ?
O40 Fe10 O37 C64 36.7(3) . . . . ?
O36 Fe10 O37 C64 -141.4(2) . . . . ?
O34 Fe10 O37 C64 130.1(3) . . . . ?
O4 Fe1 O38 C64 137.9(2) . . . . ?
O39 Fe1 O38 C64 40.0(2) . . . . ?
O40 Fe1 O38 C64 -38.2(2) . . . . ?
O3 Fe1 O38 C64 166.0(4) . . . . ?
O1 Fe1 O38 C64 -130.3(2) . . . . ?
O35 Fe10 O39 C70 108.2(2) . . . . ?
O40 Fe10 O39 C70 -155.1(2) . . . . ?
O36 Fe10 O39 C70 28.7(2) . . . . ?
O34 Fe10 O39 C70 -122.1(5) . . . . ?
O37 Fe10 O39 C70 -63.5(2) . . . . ?
O35 Fe10 O39 Fe1 -114.41(8) . . . . ?
O40 Fe10 O39 Fe1 -17.73(8) . . . . ?
O36 Fe10 O39 Fe1 166.13(8) . . . . ?
O34 Fe10 O39 Fe1 15.3(5) . . . . ?
O37 Fe10 O39 Fe1 73.93(9) . . . . ?
O4 Fe1 O39 C70 -29.5(2) . . . . ?
O40 Fe1 O39 C70 155.2(2) . . . . ?
O3 Fe1 O39 C70 -108.1(2) . . . . ?
O38 Fe1 O39 C70 63.2(2) . . . . ?
O1 Fe1 O39 C70 129.9(4) . . . . ?
O4 Fe1 O39 Fe10 -167.00(8) . . . . ?
O40 Fe1 O39 Fe10 17.75(8) . . . . ?
O3 Fe1 O39 Fe10 114.40(8) . . . . ?
O38 Fe1 O39 Fe10 -74.30(9) . . . . ?
O1 Fe1 O39 Fe10 -7.6(5) . . . . ?
O4 Fe1 O40 C69 145.8(7) . . . . ?
O39 Fe1 O40 C69 -163.6(3) . . . . ?
O3 Fe1 O40 C69 101.2(3) . . . . ?
O38 Fe1 O40 C69 -74.4(3) . . . . ?
O1 Fe1 O40 C69 11.9(3) . . . . ?
O4 Fe1 O40 Fe10 -68.3(8) . . . . ?
O39 Fe1 O40 Fe10 -17.70(8) . . . . ?
O3 Fe1 O40 Fe10 -112.88(8) . . . . ?
O38 Fe1 O40 Fe10 71.53(9) . . . . ?
O1 Fe1 O40 Fe10 157.80(8) . . . . ?
O35 Fe10 O40 C69 -102.9(3) . . . . ?
O39 Fe10 O40 C69 163.8(3) . . . . ?
O36 Fe10 O40 C69 -131.5(10) . . . . ?
O34 Fe10 O40 C69 -10.8(3) . . . . ?
O37 Fe10 O40 C69 75.7(3) . . . . ?
O35 Fe10 O40 Fe1 111.00(8) . . . . ?
O39 Fe10 O40 Fe1 17.71(8) . . . . ?
O36 Fe10 O40 Fe1 82.4(11) . . . . ?
O34 Fe10 O40 Fe1 -156.91(8) . . . . ?
O37 Fe10 O40 Fe1 -70.38(9) . . . . ?
Fe1 O1 C1 O2 0.4(4) . . . . ?
Fe1 O1 C1 C2 -177.0(2) . . . . ?
Fe2 O2 C1 O1 0.4(4) . . . . ?
Fe2 O2 C1 C2 177.8(2) . . . . ?
O1 C1 C2 C4 -143.9(3) . . . . ?
O2 C1 C2 C4 38.5(4) . . . . ?
O1 C1 C2 C5 -19.9(4) . . . . ?
O2 C1 C2 C5 162.5(3) . . . . ?
O1 C1 C2 C3 98.7(3) . . . . ?
O2 C1 C2 C3 -78.9(3) . . . . ?
Fe2 O5 C8 O6 19.7(4) . . . . ?
Fe2 O5 C8 C9 -154.9(2) . . . . ?
Fe3 O6 C8 O5 -20.4(4) . . . . ?
Fe3 O6 C8 C9 154.2(2) . . . . ?
O5 C8 C9 C11 -150.3(3) . . . . ?
O6 C8 C9 C11 34.7(4) . . . . ?
O5 C8 C9 C12 -26.4(4) . . . . ?
O6 C8 C9 C12 158.5(3) . . . . ?
O5 C8 C9 C10 91.9(3) . . . . ?
O6 C8 C9 C10 -83.1(3) . . . . ?
Fe3 O9 C15 O10 -12.3(5) . . . . ?
Fe3 O9 C15 C16 168.0(2) . . . . ?
Fe4 O10 C15 O9 10.8(5) . . . . ?
Fe4 O10 C15 C16 -169.6(2) . . . . ?
O9 C15 C16 C18 -165.9(4) . . . . ?
O10 C15 C16 C18 14.4(5) . . . . ?
O9 C15 C16 C17 72.4(5) . . . . ?
O10 C15 C16 C17 -107.3(5) . . . . ?
O9 C15 C16 C19 -45.4(6) . . . . ?
O10 C15 C16 C19 134.9(6) . . . . ?
Fe5 O14 C22 O13 -9.9(4) . . . . ?
Fe5 O14 C22 C23 171.41(18) . . . . ?
Fe4 O13 C22 O14 9.6(4) . . . . ?
Fe4 O13 C22 C23 -171.78(18) . . . . ?
O14 C22 C23 C25 81.4(3) . . . . ?
O13 C22 C23 C25 -97.4(3) . . . . ?
O14 C22 C23 C24 -158.8(3) . . . . ?
O13 C22 C23 C24 22.4(4) . . . . ?
O14 C22 C23 C26 -37.0(4) . . . . ?
O13 C22 C23 C26 144.2(3) . . . . ?
Fe6 O18 C29 O17 12.7(4) . . . . ?
Fe6 O18 C29 C30 -164.35(19) . . . . ?
Fe5 O17 C29 O18 -11.9(4) . . . . ?
Fe5 O17 C29 C30 165.04(18) . . . . ?
O18 C29 C30 C32 -164.0(3) . . . . ?
O17 C29 C30 C32 18.8(4) . . . . ?
O18 C29 C30 C31 -40.7(4) . . . . ?
O17 C29 C30 C31 142.0(3) . . . . ?
O18 C29 C30 C33 78.0(3) . . . . ?
O17 C29 C30 C33 -99.2(3) . . . . ?
Fe6 O21 C36 O22 6.7(4) . . . . ?
Fe6 O21 C36 C37 -172.2(2) . . . . ?
Fe7 O22 C36 O21 -7.8(4) . . . . ?
Fe7 O22 C36 C37 171.1(2) . . . . ?
O21 C36 C37 C38D 14.4(12) . . . . ?
O22 C36 C37 C38D -164.6(12) . . . . ?
O21 C36 C37 C39 65.9(6) . . . . ?
O22 C36 C37 C39 -113.1(6) . . . . ?
O21 C36 C37 C40 -171.5(4) . . . . ?
O22 C36 C37 C40 9.4(5) . . . . ?
O21 C36 C37 C40D -110.4(14) . . . . ?
O22 C36 C37 C40D 70.6(14) . . . . ?
O21 C36 C37 C39D 135.9(15) . . . . ?
O22 C36 C37 C39D -43.2(15) . . . . ?
O21 C36 C37 C38 -48.9(6) . . . . ?
O22 C36 C37 C38 132.1(5) . . . . ?
Fe7 O25 C43 O26 -7.5(5) . . . . ?
Fe7 O25 C43 C44 172.4(2) . . . . ?
Fe8 O26 C43 O25 8.5(5) . . . . ?
Fe8 O26 C43 C44 -171.4(2) . . . . ?
O25 C43 C44 C47D -176.3(19) . . . . ?
O26 C43 C44 C47D 3.7(19) . . . . ?
O25 C43 C44 C45D -51(2) . . . . ?
O26 C43 C44 C45D 129(2) . . . . ?
O25 C43 C44 C45 -117.6(6) . . . . ?
O26 C43 C44 C45 62.3(7) . . . . ?
O25 C43 C44 C46D 68(2) . . . . ?
O26 C43 C44 C46D -112(2) . . . . ?
O25 C43 C44 C46 3.5(5) . . . . ?
O26 C43 C44 C46 -176.6(4) . . . . ?
O25 C43 C44 C47 119.1(5) . . . . ?
O26 C43 C44 C47 -61.0(5) . . . . ?
Fe9 O30 C50 O29 -11.9(4) . . . . ?
Fe9 O30 C50 C51 164.5(2) . . . . ?
Fe8 O29 C50 O30 12.4(4) . . . . ?
Fe8 O29 C50 C51 -164.0(2) . . . . ?
O30 C50 C51 C52 28.7(4) . . . . ?
O29 C50 C51 C52 -154.6(3) . . . . ?
O30 C50 C51 C54 154.3(3) . . . . ?
O29 C50 C51 C54 -29.0(4) . . . . ?
O30 C50 C51 C53 -88.2(4) . . . . ?
O29 C50 C51 C53 88.5(4) . . . . ?
Fe9 O33 C57 O34 -21.0(4) . . . . ?
Fe9 O33 C57 C58 159.56(19) . . . . ?
Fe10 O34 C57 O33 19.4(4) . . . . ?
Fe10 O34 C57 C58 -161.14(19) . . . . ?
O33 C57 C58 C60 87.9(3) . . . . ?
O34 C57 C58 C60 -91.6(3) . . . . ?
O33 C57 C58 C59 -151.5(3) . . . . ?
O34 C57 C58 C59 29.0(4) . . . . ?
O33 C57 C58 C61 -31.1(4) . . . . ?
O34 C57 C58 C61 149.4(3) . . . . ?
Fe10 O37 C64 O38 3.2(4) . . . . ?
Fe10 O37 C64 C65 -175.72(19) . . . . ?
Fe1 O38 C64 O37 -2.3(4) . . . . ?
Fe1 O38 C64 C65 176.64(19) . . . . ?
O37 C64 C65 C68 113.7(3) . . . . ?
O38 C64 C65 C68 -65.3(3) . . . . ?
O37 C64 C65 C66 -7.1(4) . . . . ?
O38 C64 C65 C66 173.9(3) . . . . ?
O37 C64 C65 C67 -127.8(3) . . . . ?
O38 C64 C65 C67 53.3(4) . . . . ?
